data_7030290
loop_
_publ_author_name
'Mandal, Sukhendu'
'Reber, Arthur C.'
'Qian, Meichun'
'Liu, Ran'
'Saavedra, Hector M.'
'Sen, Saikat'
'Weiss, Paul S.'
'Khanna, Shiv N.'
'Sen, Ayusman'

_publ_section_title
;
 Synthesis, structure and band gap energy of covalently linked
 cluster-assembled materials.
;
_journal_issue 40
_journal_name_full 'Dalton transactions (Cambridge, England : 2003)'
_journal_page_first 12365
_journal_page_last 12377
_journal_paper_doi 10.1039/c2dt31286g
_journal_volume 41
_journal_year 2012
_chemical_formula_sum 'C74 H152 As14 Cd K4 N10 O24'
_chemical_formula_weight 2883.74
_chemical_name_common cadmiumarsenide
_chemical_name_systematic
;
?
;
_space_group_IT_number 2
_symmetry_cell_setting triclinic
_symmetry_space_group_name_Hall '-P 1'
_symmetry_space_group_name_H-M 'P -1'
_atom_sites_solution_hydrogens geom
_atom_sites_solution_primary direct
_atom_sites_solution_secondary difmap
_audit_creation_method SHELXL-97
_cell_angle_alpha 101.933(2)
_cell_angle_beta 90.088(2)
_cell_angle_gamma 90.323(2)
_cell_formula_units_Z 2
_cell_length_a 14.9315(16)
_cell_length_b 17.0794(18)
_cell_length_c 22.509(2)
_cell_measurement_reflns_used 6033
_cell_measurement_temperature 120(2)
_cell_measurement_theta_max 27.199
_cell_measurement_theta_min 2.166
_cell_volume 5616.1(10)
_computing_cell_refinement 'Bruker SMART'
_computing_data_collection 'Bruker SMART'
_computing_data_reduction 'Bruker SAINT'
_computing_molecular_graphics 'Bruker SHELXTL'
_computing_publication_material 'Bruker SHELXTL'
_computing_structure_refinement 'SHELXL-97 (Sheldrick, 1997)'
_computing_structure_solution 'SHELXS-97 (Sheldrick, 1990)'
_diffrn_ambient_temperature 120(2)
_diffrn_measured_fraction_theta_full 0.944
_diffrn_measured_fraction_theta_max 0.944
_diffrn_measurement_device_type 'CCD area detector'
_diffrn_measurement_method 'phi and omega scans'
_diffrn_radiation_monochromator graphite
_diffrn_radiation_source 'fine-focus sealed tube'
_diffrn_radiation_type MoK\a
_diffrn_radiation_wavelength 0.71073
_diffrn_reflns_av_R_equivalents 0.0299
_diffrn_reflns_av_sigmaI/netI 0.0558
_diffrn_reflns_limit_h_max 19
_diffrn_reflns_limit_h_min -19
_diffrn_reflns_limit_k_max 22
_diffrn_reflns_limit_k_min -20
_diffrn_reflns_limit_l_max 29
_diffrn_reflns_limit_l_min -29
_diffrn_reflns_number 52947
_diffrn_reflns_theta_full 28.33
_diffrn_reflns_theta_max 28.33
_diffrn_reflns_theta_min 0.92
_exptl_absorpt_coefficient_mu 4.501
_exptl_absorpt_correction_T_max 0.6617
_exptl_absorpt_correction_T_min 0.5329
_exptl_absorpt_correction_type empirical
_exptl_absorpt_process_details SADABS
_exptl_crystal_colour red
_exptl_crystal_density_diffrn 1.705
_exptl_crystal_density_method 'not measured'
_exptl_crystal_description platelike
_exptl_crystal_F_000 2888
_exptl_crystal_size_max 0.16
_exptl_crystal_size_mid 0.12
_exptl_crystal_size_min 0.10
_refine_diff_density_max 1.496
_refine_diff_density_min -0.760
_refine_diff_density_rms 0.116
_refine_ls_extinction_method none
_refine_ls_goodness_of_fit_ref 1.029
_refine_ls_hydrogen_treatment none
_refine_ls_matrix_type full
_refine_ls_number_parameters 1180
_refine_ls_number_reflns 26434
_refine_ls_number_restraints 0
_refine_ls_restrained_S_all 1.029
_refine_ls_R_factor_all 0.0592
_refine_ls_R_factor_gt 0.0412
_refine_ls_shift/su_max 0.001
_refine_ls_shift/su_mean 0.000
_refine_ls_structure_factor_coef Fsqd
_refine_ls_weighting_details 'calc w=1/[\s^2^(Fo^2^)+(0.0310P)^2^+6.9378P] where P=(Fo^2^+2Fc^2^)/3'
_refine_ls_weighting_scheme calc
_refine_ls_wR_factor_gt 0.0849
_refine_ls_wR_factor_ref 0.0910
_reflns_number_gt 20797
_reflns_number_total 26434
_reflns_threshold_expression >2sigma(I)
_cod_data_source_file c2dt31286g.txt
_cod_data_source_block compound2
_cod_original_cell_volume 5616.2(10)
_cod_database_code 7030290

loop_
_symmetry_equiv_pos_as_xyz
'x, y, z'
'-x, -y, -z'

loop_
_atom_site_label
_atom_site_type_symbol
_atom_site_fract_x
_atom_site_fract_y
_atom_site_fract_z
_atom_site_U_iso_or_equiv
_atom_site_adp_type
_atom_site_occupancy
_atom_site_symmetry_multiplicity
_atom_site_calc_flag
_atom_site_refinement_flags
_atom_site_disorder_assembly
_atom_site_disorder_group
As4B As 0.7273(3) 0.3630(3) 0.3044(2) 0.0324(10) Uani 0.10 1 d P A 1
As2B As 0.7881(4) 0.3812(3) 0.1444(2) 0.0348(13) Uani 0.10 1 d P A 1
As5B As 0.8843(3) 0.3297(3) 0.2807(2) 0.0354(11) Uani 0.10 1 d P A 1
As3B As 0.6996(3) 0.4462(3) 0.2364(2) 0.0469(11) Uani 0.12 1 d P A 1
As2A As 0.76037(3) 0.38993(3) 0.17226(3) 0.02116(10) Uani 0.90 1 d P A 2
As3A As 0.69119(3) 0.37261(3) 0.26722(2) 0.02204(10) Uani 0.88 1 d P A 2
As4A As 0.82263(3) 0.37185(3) 0.326458(19) 0.02279(10) Uani 0.90 1 d P A 2
As5A As 0.93325(3) 0.30005(3) 0.252771(19) 0.01953(9) Uani 0.90 1 d P A 2
As1 As 0.85288(2) 0.27152(2) 0.161189(18) 0.02136(8) Uani 1 1 d . . .
As6 As 0.86395(3) 0.49646(2) 0.20393(2) 0.02988(10) Uani 1 1 d . . .
As7 As 0.93774(3) 0.44845(3) 0.281526(18) 0.02708(9) Uani 1 1 d . A .
As8 As 0.77934(2) 0.10759(2) 0.299682(18) 0.02194(9) Uani 1 1 d . . .
As9 As 0.72185(2) 0.00743(2) 0.214831(17) 0.02024(8) Uani 1 1 d . A .
As10 As 0.63409(3) -0.08283(2) 0.258800(18) 0.02366(9) Uani 1 1 d . . .
As11 As 0.55294(3) 0.01132(2) 0.328830(18) 0.02329(9) Uani 1 1 d . A .
As12 As 0.52750(2) 0.12668(2) 0.278996(18) 0.02316(9) Uani 1 1 d . . .
As13 As 0.64629(3) 0.13388(2) 0.357941(17) 0.02396(9) Uani 1 1 d . A .
As14 As 0.60635(2) 0.09102(2) 0.185527(17) 0.01995(8) Uani 1 1 d . A .
C1 C 0.7668(3) 0.7091(3) 0.63241(19) 0.0361(10) Uani 1 1 d . . .
H1A H 0.8098 0.7449 0.6567 0.043 Uiso 1 1 calc R . .
H1B H 0.7496 0.6691 0.6552 0.043 Uiso 1 1 calc R . .
C2 C 0.6853(3) 0.7563(3) 0.6228(2) 0.0352(10) Uani 1 1 d . . .
H2A H 0.6412 0.7214 0.5988 0.042 Uiso 1 1 calc R . .
H2B H 0.6587 0.7799 0.6616 0.042 Uiso 1 1 calc R . .
C3 C 0.6371(3) 0.8666(2) 0.58376(19) 0.0295(9) Uani 1 1 d . . .
H3A H 0.6076 0.8856 0.6224 0.035 Uiso 1 1 calc R . .
H3B H 0.5942 0.8356 0.5560 0.035 Uiso 1 1 calc R . .
C4 C 0.6699(3) 0.9355(2) 0.55897(18) 0.0299(9) Uani 1 1 d . . .
H4A H 0.6211 0.9724 0.5579 0.036 Uiso 1 1 calc R . .
H4B H 0.7164 0.9636 0.5853 0.036 Uiso 1 1 calc R . .
C5 C 0.7326(3) 0.9751(2) 0.47350(19) 0.0306(9) Uani 1 1 d . . .
H5A H 0.7807 1.0040 0.4977 0.037 Uiso 1 1 calc R . .
H5B H 0.6829 1.0115 0.4736 0.037 Uiso 1 1 calc R . .
C6 C 0.7640(3) 0.9450(3) 0.40977(19) 0.0327(10) Uani 1 1 d . . .
H6A H 0.7165 0.9132 0.3870 0.039 Uiso 1 1 calc R . .
H6B H 0.7750 0.9905 0.3911 0.039 Uiso 1 1 calc R . .
C7 C 0.8547(3) 0.8514(3) 0.34172(17) 0.0295(9) Uani 1 1 d . . .
H7A H 0.9163 0.8342 0.3349 0.035 Uiso 1 1 calc R . .
H7B H 0.8414 0.8868 0.3143 0.035 Uiso 1 1 calc R . .
C8 C 0.7945(3) 0.7797(3) 0.32677(18) 0.0317(10) Uani 1 1 d . . .
H8A H 0.7327 0.7961 0.3339 0.038 Uiso 1 1 calc R . .
H8B H 0.8007 0.7546 0.2842 0.038 Uiso 1 1 calc R . .
C9 C 0.7635(3) 0.6536(2) 0.34681(18) 0.0296(9) Uani 1 1 d . . .
H9A H 0.7726 0.6301 0.3042 0.036 Uiso 1 1 calc R . .
H9B H 0.7008 0.6674 0.3526 0.036 Uiso 1 1 calc R . .
C10 C 0.7872(3) 0.5945(2) 0.38406(19) 0.0311(9) Uani 1 1 d . . .
H10A H 0.7542 0.5452 0.3696 0.037 Uiso 1 1 calc R . .
H10B H 0.8507 0.5827 0.3799 0.037 Uiso 1 1 calc R . .
C11 C 0.7828(3) 0.5667(2) 0.4816(2) 0.0350(10) Uani 1 1 d . . .
H11A H 0.8456 0.5524 0.4794 0.042 Uiso 1 1 calc R . .
H11B H 0.7478 0.5189 0.4657 0.042 Uiso 1 1 calc R . .
C12 C 0.7572(3) 0.5996(2) 0.5467(2) 0.0329(10) Uani 1 1 d . . .
H12A H 0.6945 0.6145 0.5480 0.040 Uiso 1 1 calc R . .
H12B H 0.7638 0.5577 0.5696 0.040 Uiso 1 1 calc R . .
C13 C 0.9244(3) 0.9483(2) 0.42035(19) 0.0306(9) Uani 1 1 d . . .
H13A H 0.9098 0.9906 0.4548 0.037 Uiso 1 1 calc R . .
H13B H 0.9385 0.9730 0.3864 0.037 Uiso 1 1 calc R . .
C14 C 1.0055(3) 0.9048(3) 0.43570(19) 0.0323(10) Uani 1 1 d . . .
H14A H 1.0173 0.8591 0.4033 0.039 Uiso 1 1 calc R . .
H14B H 1.0572 0.9401 0.4400 0.039 Uiso 1 1 calc R . .
C15 C 1.0657(3) 0.8380(2) 0.5084(2) 0.0308(10) Uani 1 1 d . . .
H15A H 1.1174 0.8734 0.5145 0.037 Uiso 1 1 calc R . .
H15B H 1.0798 0.7920 0.4767 0.037 Uiso 1 1 calc R . .
C16 C 1.0443(3) 0.8114(3) 0.56590(19) 0.0330(10) Uani 1 1 d . . .
H16A H 1.0977 0.7906 0.5815 0.040 Uiso 1 1 calc R . .
H16B H 1.0233 0.8565 0.5962 0.040 Uiso 1 1 calc R . .
C17 C 0.9017(3) 0.6450(3) 0.5892(2) 0.0371(11) Uani 1 1 d . . .
H17A H 0.9237 0.6075 0.5540 0.044 Uiso 1 1 calc R . .
H17B H 0.8992 0.6173 0.6227 0.044 Uiso 1 1 calc R . .
C18 C 0.0940(3) 1.0771(3) 0.25578(18) 0.0308(9) Uani 1 1 d . . .
H18A H 0.0560 1.0949 0.2908 0.037 Uiso 1 1 calc R . .
H18B H 0.1118 1.1240 0.2405 0.037 Uiso 1 1 calc R . .
C19 C 0.1764(3) 1.0392(3) 0.27569(18) 0.0337(10) Uani 1 1 d . . .
H19A H 0.2057 1.0763 0.3086 0.040 Uiso 1 1 calc R . .
H19B H 0.1600 0.9915 0.2903 0.040 Uiso 1 1 calc R . .
C20 C 0.3177(3) 0.9874(3) 0.2431(2) 0.0389(11) Uani 1 1 d . . .
H20A H 0.3052 0.9392 0.2581 0.047 Uiso 1 1 calc R . .
H20B H 0.3451 1.0261 0.2758 0.047 Uiso 1 1 calc R . .
C21 C 0.3805(3) 0.9687(3) 0.19185(19) 0.0309(10) Uani 1 1 d . . .
H21A H 0.3897 1.0156 0.1746 0.037 Uiso 1 1 calc R . .
H21B H 0.4379 0.9532 0.2060 0.037 Uiso 1 1 calc R . .
C22 C 0.4077(3) 0.8806(3) 0.0995(2) 0.0374(11) Uani 1 1 d . . .
H22A H 0.4625 0.8633 0.1159 0.045 Uiso 1 1 calc R . .
H22B H 0.4221 0.9251 0.0805 0.045 Uiso 1 1 calc R . .
C23 C 0.3677(3) 0.8129(3) 0.0534(2) 0.0365(10) Uani 1 1 d . . .
H23A H 0.4128 0.7924 0.0233 0.044 Uiso 1 1 calc R . .
H23B H 0.3512 0.7699 0.0736 0.044 Uiso 1 1 calc R . .
C24 C -0.0176(3) 1.0717(2) 0.17830(19) 0.0278(9) Uani 1 1 d . . .
H24A H -0.0465 1.1118 0.2090 0.033 Uiso 1 1 calc R . .
H24B H -0.0641 1.0371 0.1568 0.033 Uiso 1 1 calc R . .
C25 C 0.0291(3) 1.1128(2) 0.13425(18) 0.0267(9) Uani 1 1 d . . .
H25A H -0.0130 1.1464 0.1183 0.032 Uiso 1 1 calc R . .
H25B H 0.0768 1.1466 0.1548 0.032 Uiso 1 1 calc R . .
C26 C 0.0984(3) 1.0902(2) 0.03810(18) 0.0277(9) Uani 1 1 d . . .
H26A H 0.1476 1.1262 0.0531 0.033 Uiso 1 1 calc R . .
H26B H 0.0514 1.1210 0.0241 0.033 Uiso 1 1 calc R . .
C27 C 0.1296(3) 1.0267(3) -0.01302(18) 0.0276(9) Uani 1 1 d . . .
H27A H 0.0810 0.9895 -0.0269 0.033 Uiso 1 1 calc R . .
H27B H 0.1480 1.0506 -0.0466 0.033 Uiso 1 1 calc R . .
C28 C 0.2381(3) 0.9271(3) -0.04336(18) 0.0351(10) Uani 1 1 d . . .
H28A H 0.2583 0.9534 -0.0752 0.042 Uiso 1 1 calc R . .
H28B H 0.1915 0.8889 -0.0600 0.042 Uiso 1 1 calc R . .
C29 C 0.3147(3) 0.8841(3) -0.02165(19) 0.0341(10) Uani 1 1 d . . .
H29A H 0.3419 0.8493 -0.0564 0.041 Uiso 1 1 calc R . .
H29B H 0.3594 0.9232 -0.0034 0.041 Uiso 1 1 calc R . .
C30 C -0.0110(3) 0.9676(2) 0.23651(18) 0.0290(9) Uani 1 1 d . . .
H30A H -0.0600 0.9965 0.2592 0.035 Uiso 1 1 calc R . .
H30B H 0.0266 0.9473 0.2650 0.035 Uiso 1 1 calc R . .
C31 C -0.0486(3) 0.8980(3) 0.1910(2) 0.0310(9) Uani 1 1 d . . .
H31A H -0.0884 0.8667 0.2112 0.037 Uiso 1 1 calc R . .
H31B H -0.0829 0.9174 0.1604 0.037 Uiso 1 1 calc R . .
C32 C 0.1893(3) 0.7211(3) 0.0317(2) 0.0417(12) Uani 1 1 d . . .
H32A H 0.1640 0.6719 0.0081 0.050 Uiso 1 1 calc R . .
H32B H 0.2291 0.7071 0.0620 0.050 Uiso 1 1 calc R . .
C33 C 0.2610(3) 0.5065(3) -0.02359(19) 0.0348(10) Uani 1 1 d . . .
H33A H 0.2259 0.5500 -0.0330 0.042 Uiso 1 1 calc R . .
H33B H 0.2966 0.4845 -0.0591 0.042 Uiso 1 1 calc R . .
C34 C 0.3229(3) 0.5392(3) 0.0285(2) 0.0351(10) Uani 1 1 d . . .
H34A H 0.3554 0.5852 0.0205 0.042 Uiso 1 1 calc R . .
H34B H 0.2886 0.5561 0.0655 0.042 Uiso 1 1 calc R . .
C35 C 0.4515(3) 0.5069(3) 0.0795(2) 0.0397(11) Uani 1 1 d . . .
H35A H 0.4239 0.5311 0.1178 0.048 Uiso 1 1 calc R . .
H35B H 0.4872 0.5475 0.0660 0.048 Uiso 1 1 calc R . .
C36 C 0.5090(3) 0.4404(3) 0.0876(2) 0.0394(11) Uani 1 1 d . . .
H36A H 0.5335 0.4142 0.0487 0.047 Uiso 1 1 calc R . .
H36B H 0.5585 0.4609 0.1144 0.047 Uiso 1 1 calc R . .
C37 C 0.5154(3) 0.3241(3) 0.1271(2) 0.0363(11) Uani 1 1 d . . .
H37A H 0.5620 0.3489 0.1548 0.044 Uiso 1 1 calc R . .
H37B H 0.5438 0.2953 0.0903 0.044 Uiso 1 1 calc R . .
C38 C 0.4626(3) 0.2664(3) 0.15562(19) 0.0312(10) Uani 1 1 d . . .
H38A H 0.5038 0.2297 0.1688 0.037 Uiso 1 1 calc R . .
H38B H 0.4328 0.2962 0.1914 0.037 Uiso 1 1 calc R . .
C39 C 0.1629(3) 0.3974(3) -0.06754(19) 0.0359(10) Uani 1 1 d . . .
H39A H 0.1420 0.4340 -0.0922 0.043 Uiso 1 1 calc R . .
H39B H 0.1115 0.3673 -0.0580 0.043 Uiso 1 1 calc R . .
C40 C 0.2282(3) 0.3403(3) -0.10409(18) 0.0363(10) Uani 1 1 d . . .
H40A H 0.2022 0.3169 -0.1433 0.044 Uiso 1 1 calc R . .
H40B H 0.2823 0.3688 -0.1109 0.044 Uiso 1 1 calc R . .
C41 C 0.3248(3) 0.1562(3) -0.07346(19) 0.0362(10) Uani 1 1 d . . .
H41A H 0.2673 0.1329 -0.0664 0.043 Uiso 1 1 calc R . .
H41B H 0.3609 0.1147 -0.0980 0.043 Uiso 1 1 calc R . .
C42 C 0.3833(3) 0.1241(2) 0.01551(19) 0.0325(10) Uani 1 1 d . . .
H42A H 0.4140 0.0799 -0.0102 0.039 Uiso 1 1 calc R . .
H42B H 0.3264 0.1046 0.0275 0.039 Uiso 1 1 calc R . .
C43 C 0.4393(3) 0.1565(3) 0.0710(2) 0.0343(10) Uani 1 1 d . . .
H43A H 0.4543 0.1128 0.0906 0.041 Uiso 1 1 calc R . .
H43B H 0.4948 0.1778 0.0583 0.041 Uiso 1 1 calc R . .
C44 C 0.3324(3) 0.1826(3) 0.1523(2) 0.0319(10) Uani 1 1 d . . .
H44A H 0.3667 0.1579 0.1801 0.038 Uiso 1 1 calc R . .
H44B H 0.2991 0.1405 0.1256 0.038 Uiso 1 1 calc R . .
C45 C 0.2672(3) 0.2407(3) 0.18819(18) 0.0295(9) Uani 1 1 d . . .
H45A H 0.2290 0.2131 0.2122 0.035 Uiso 1 1 calc R . .
H45B H 0.2995 0.2826 0.2156 0.035 Uiso 1 1 calc R . .
C46 C 0.1473(3) 0.3263(3) 0.17919(18) 0.0290(9) Uani 1 1 d . . .
H46A H 0.1753 0.3734 0.2038 0.035 Uiso 1 1 calc R . .
H46B H 0.1140 0.2989 0.2059 0.035 Uiso 1 1 calc R . .
C47 C 0.0854(3) 0.3503(2) 0.13423(19) 0.0272(9) Uani 1 1 d . . .
H47A H 0.0606 0.3031 0.1077 0.033 Uiso 1 1 calc R . .
H47B H 0.0364 0.3813 0.1552 0.033 Uiso 1 1 calc R . .
C48 C 0.0756(3) 0.4269(3) 0.05952(18) 0.0298(9) Uani 1 1 d . . .
H48A H 0.0265 0.4553 0.0824 0.036 Uiso 1 1 calc R . .
H48B H 0.0508 0.3828 0.0297 0.036 Uiso 1 1 calc R . .
C49 C 0.1269(3) 0.4823(3) 0.02815(19) 0.0318(10) Uani 1 1 d . . .
H49A H 0.0855 0.5057 0.0036 0.038 Uiso 1 1 calc R . .
H49B H 0.1517 0.5255 0.0587 0.038 Uiso 1 1 calc R . .
C50 C 0.4629(3) 0.4295(3) 0.5928(2) 0.0378(11) Uani 1 1 d . . .
H50A H 0.4302 0.4035 0.6206 0.045 Uiso 1 1 calc R . .
H50B H 0.4196 0.4460 0.5657 0.045 Uiso 1 1 calc R . .
C51 C 0.5086(3) 0.5030(3) 0.6288(2) 0.0348(10) Uani 1 1 d . . .
H51A H 0.5443 0.5283 0.6020 0.042 Uiso 1 1 calc R . .
H51B H 0.4643 0.5410 0.6483 0.042 Uiso 1 1 calc R . .
C52 C 0.5979(3) 0.5472(3) 0.7152(2) 0.0354(10) Uani 1 1 d . . .
H52A H 0.5486 0.5812 0.7323 0.042 Uiso 1 1 calc R . .
H52B H 0.6375 0.5781 0.6946 0.042 Uiso 1 1 calc R . .
C53 C 0.6474(3) 0.5199(3) 0.76436(19) 0.0348(10) Uani 1 1 d . . .
H53A H 0.6655 0.5658 0.7952 0.042 Uiso 1 1 calc R . .
H53B H 0.6088 0.4863 0.7833 0.042 Uiso 1 1 calc R . .
C54 C 0.7732(3) 0.4470(3) 0.78507(19) 0.0371(11) Uani 1 1 d . . .
H54A H 0.7394 0.4048 0.7979 0.044 Uiso 1 1 calc R . .
H54B H 0.7826 0.4899 0.8202 0.044 Uiso 1 1 calc R . .
C55 C 0.8618(3) 0.4154(3) 0.7599(2) 0.0403(11) Uani 1 1 d . . .
H55A H 0.8925 0.4566 0.7437 0.048 Uiso 1 1 calc R . .
H55B H 0.8982 0.4036 0.7926 0.048 Uiso 1 1 calc R . .
C56 C 0.4778(3) 0.2932(3) 0.5389(2) 0.0422(12) Uani 1 1 d . . .
H56A H 0.5061 0.2629 0.5027 0.051 Uiso 1 1 calc R . .
H56B H 0.4160 0.3020 0.5289 0.051 Uiso 1 1 calc R . .
C57 C 0.4795(3) 0.2451(3) 0.5869(2) 0.0429(12) Uani 1 1 d . . .
H57A H 0.4522 0.2749 0.6237 0.052 Uiso 1 1 calc R . .
H57B H 0.4460 0.1957 0.5736 0.052 Uiso 1 1 calc R . .
C58 C 0.6768(4) 0.1493(3) 0.6351(2) 0.0446(13) Uani 1 1 d . . .
H58A H 0.6855 0.0997 0.6489 0.054 Uiso 1 1 calc R . .
H58B H 0.7076 0.1451 0.5967 0.054 Uiso 1 1 calc R . .
C59 C 0.5532(3) 0.3987(3) 0.5023(2) 0.0370(11) Uani 1 1 d . . .
H59A H 0.5648 0.4559 0.5129 0.044 Uiso 1 1 calc R . .
H59B H 0.5050 0.3899 0.4726 0.044 Uiso 1 1 calc R . .
C60 C 0.6349(3) 0.3579(3) 0.47396(19) 0.0384(11) Uani 1 1 d . . .
H60A H 0.6262 0.3004 0.4659 0.046 Uiso 1 1 calc R . .
H60B H 0.6471 0.3738 0.4358 0.046 Uiso 1 1 calc R . .
C61 C 0.8660(3) 0.3759(3) 0.5285(2) 0.0408(12) Uani 1 1 d . . .
H61A H 0.9217 0.3588 0.5078 0.049 Uiso 1 1 calc R . .
H61B H 0.8645 0.4339 0.5371 0.049 Uiso 1 1 calc R . .
C62 C 0.9359(3) 0.3344(3) 0.6730(2) 0.0487(13) Uani 1 1 d . . .
H62A H 0.9873 0.3528 0.6987 0.058 Uiso 1 1 calc R . .
H62B H 0.9448 0.2783 0.6552 0.058 Uiso 1 1 calc R . .
C63 C 0.8409(4) 0.2720(3) 0.7378(2) 0.0478(13) Uani 1 1 d . . .
H63A H 0.7993 0.2851 0.7714 0.057 Uiso 1 1 calc R . .
H63B H 0.8975 0.2577 0.7537 0.057 Uiso 1 1 calc R . .
C66 C 0.9672(3) 0.7136(3) 0.60493(19) 0.0362(11) Uani 1 1 d . . .
H66A H 0.9456 0.7522 0.6397 0.043 Uiso 1 1 calc R . .
H66B H 1.0247 0.6941 0.6154 0.043 Uiso 1 1 calc R . .
C67 C 0.3113(3) 0.2224(3) -0.10607(19) 0.0378(11) Uani 1 1 d . . .
H67A H 0.3680 0.2488 -0.1101 0.045 Uiso 1 1 calc R . .
H67B H 0.2877 0.2014 -0.1464 0.045 Uiso 1 1 calc R . .
C68 C 0.2412(3) 0.7632(3) -0.0090(2) 0.0388(11) Uani 1 1 d . . .
H68A H 0.2845 0.7264 -0.0312 0.047 Uiso 1 1 calc R . .
H68B H 0.2004 0.7779 -0.0384 0.047 Uiso 1 1 calc R . .
C69 C -0.0095(3) 0.7801(3) 0.1230(2) 0.0460(13) Uani 1 1 d . . .
H69A H -0.0441 0.7955 0.0908 0.055 Uiso 1 1 calc R . .
H69B H -0.0484 0.7502 0.1448 0.055 Uiso 1 1 calc R . .
C70 C 0.0671(3) 0.7290(3) 0.0965(2) 0.0407(11) Uani 1 1 d . . .
H70A H 0.1033 0.7158 0.1288 0.049 Uiso 1 1 calc R . .
H70B H 0.0447 0.6796 0.0715 0.049 Uiso 1 1 calc R . .
C71 C 0.5794(3) 0.1621(3) 0.6266(2) 0.0413(12) Uani 1 1 d . . .
H71A H 0.5526 0.1147 0.6016 0.050 Uiso 1 1 calc R . .
H71B H 0.5493 0.1729 0.6656 0.050 Uiso 1 1 calc R . .
C72 C 0.8049(4) 0.2008(3) 0.6924(3) 0.0524(14) Uani 1 1 d . . .
H72A H 0.8401 0.1929 0.6555 0.063 Uiso 1 1 calc R . .
H72B H 0.8091 0.1529 0.7090 0.063 Uiso 1 1 calc R . .
C73 C 0.7888(3) 0.3431(3) 0.4892(2) 0.0402(11) Uani 1 1 d . . .
H73A H 0.7973 0.3534 0.4488 0.048 Uiso 1 1 calc R . .
H73B H 0.7848 0.2857 0.4860 0.048 Uiso 1 1 calc R . .
C74 C 0.9319(3) 0.3800(3) 0.6237(2) 0.0429(12) Uani 1 1 d . . .
H74A H 0.9212 0.4361 0.6406 0.051 Uiso 1 1 calc R . .
H74B H 0.9883 0.3754 0.6020 0.051 Uiso 1 1 calc R . .
C76 C 0.4256(5) 0.3513(4) 0.7851(3) 0.0710(18) Uani 1 1 d . . .
H76A H 0.3818 0.3126 0.7650 0.085 Uiso 1 1 calc R . .
H76B H 0.4135 0.3612 0.8284 0.085 Uiso 1 1 calc R . .
C77 C 0.5143(5) 0.3164(4) 0.7745(3) 0.078(2) Uani 1 1 d . . .
H77A H 0.5216 0.2969 0.7311 0.094 Uiso 1 1 calc R . .
H77B H 0.5585 0.3584 0.7873 0.094 Uiso 1 1 calc R . .
Cd1 Cd 0.724288(18) 0.211680(17) 0.227050(13) 0.02353(7) Uani 1 1 d . A .
K1 K 0.16668(5) 0.93089(5) 0.11493(4) 0.02036(16) Uani 1 1 d . . .
K2 K 0.29899(5) 0.33019(5) 0.05084(4) 0.02160(17) Uani 1 1 d . . .
K3 K 0.68772(6) 0.35766(5) 0.63421(4) 0.02482(18) Uani 1 1 d . . .
K4 K 0.82707(5) 0.78308(5) 0.48919(4) 0.02070(16) Uani 1 1 d . . .
N1 N 0.8101(2) 0.6691(2) 0.57619(15) 0.0283(8) Uani 1 1 d . . .
N2 N 0.8458(2) 0.89629(19) 0.40473(14) 0.0238(7) Uani 1 1 d . . .
N3 N 0.0419(2) 1.02358(18) 0.20867(14) 0.0218(7) Uani 1 1 d . . .
N4 N 0.2890(2) 0.8360(2) 0.02273(15) 0.0289(8) Uani 1 1 d . . .
N5 N 0.2000(2) 0.4442(2) -0.01086(14) 0.0267(7) Uani 1 1 d . . .
N6 N 0.3950(2) 0.2197(2) 0.11549(15) 0.0257(7) Uani 1 1 d . . .
N7 N 0.5236(2) 0.3714(2) 0.55693(16) 0.0319(8) Uani 1 1 d . . .
N8 N 0.8542(3) 0.3424(2) 0.71148(17) 0.0370(9) Uani 1 1 d . . .
N9 N 0.4139(5) 0.4225(4) 0.7651(4) 0.154(4) Uani 1 1 d . . .
H9C H 0.4574 0.4424 0.7479 0.185 Uiso 1 1 calc R . .
H9D H 0.3632 0.4466 0.7699 0.185 Uiso 1 1 calc R . .
N10 N 0.5325(4) 0.2536(4) 0.8039(3) 0.0831(17) Uani 1 1 d . . .
H10C H 0.4924 0.2382 0.8265 0.100 Uiso 1 1 calc R . .
H10D H 0.5838 0.2305 0.7994 0.100 Uiso 1 1 calc R . .
O1 O 0.71162(18) 0.81788(17) 0.59178(12) 0.0281(6) Uani 1 1 d . . .
O2 O 0.70467(18) 0.90897(16) 0.49916(12) 0.0258(6) Uani 1 1 d . . .
O3 O 0.99041(17) 0.87886(16) 0.49068(13) 0.0275(6) Uani 1 1 d . . .
O4 O 0.76674(18) 0.62494(15) 0.44648(12) 0.0270(6) Uani 1 1 d . . .
O5 O 0.81701(18) 0.72380(16) 0.36345(12) 0.0250(6) Uani 1 1 d . . .
O6 O 0.23610(18) 1.01878(17) 0.22543(12) 0.0300(6) Uani 1 1 d . . .
O7 O 0.34516(17) 0.90503(17) 0.14676(12) 0.0281(6) Uani 1 1 d . . .
O8 O 0.06543(17) 1.05428(15) 0.08545(11) 0.0230(6) Uani 1 1 d . . .
O9 O 0.20274(17) 0.98530(16) 0.00623(11) 0.0250(6) Uani 1 1 d . . .
O10 O 0.02315(18) 0.84917(16) 0.16295(13) 0.0294(6) Uani 1 1 d . . .
O11 O 0.11968(19) 0.77030(16) 0.06088(13) 0.0306(6) Uani 1 1 d . . .
O12 O 0.38391(19) 0.47806(17) 0.03563(13) 0.0324(7) Uani 1 1 d . . .
O13 O 0.45874(17) 0.38405(17) 0.11280(12) 0.0284(6) Uani 1 1 d . . .
O14 O 0.13424(16) 0.39719(16) 0.09922(12) 0.0238(6) Uani 1 1 d . . .
O15 O 0.21424(18) 0.27452(16) 0.14776(12) 0.0265(6) Uani 1 1 d . . .
O16 O 0.36840(19) 0.18603(17) -0.01704(12) 0.0302(6) Uani 1 1 d . . .
O17 O 0.24946(19) 0.27863(18) -0.07236(12) 0.0320(7) Uani 1 1 d . . .
O18 O 0.70841(19) 0.37990(17) 0.51470(12) 0.0303(6) Uani 1 1 d . . .
O19 O 0.86113(18) 0.34767(17) 0.58374(13) 0.0326(7) Uani 1 1 d . . .
O20 O 0.72447(19) 0.47604(17) 0.74009(12) 0.0318(7) Uani 1 1 d . . .
O21 O 0.56470(19) 0.47982(17) 0.67348(13) 0.0317(7) Uani 1 1 d . . .
O22 O 0.5703(2) 0.22788(17) 0.59823(14) 0.0360(7) Uani 1 1 d . . .
O23 O 0.7134(2) 0.21487(18) 0.67893(14) 0.0425(8) Uani 1 1 d . . .
O24 O 0.97689(18) 0.75088(16) 0.55397(12) 0.0276(6) Uani 1 1 d . . .

loop_
_atom_site_aniso_label
_atom_site_aniso_U_11
_atom_site_aniso_U_22
_atom_site_aniso_U_33
_atom_site_aniso_U_23
_atom_site_aniso_U_13
_atom_site_aniso_U_12
As4B 0.049(3) 0.026(2) 0.021(2) 0.0011(18) 0.016(2) -0.001(2)
As2B 0.067(4) 0.022(3) 0.014(2) 0.001(2) 0.007(2) 0.003(2)
As5B 0.035(3) 0.037(3) 0.032(2) 0.004(2) -0.017(2) 0.012(2)
As3B 0.034(2) 0.034(2) 0.063(3) -0.011(2) -0.007(2) 0.0093(17)
As2A 0.0198(2) 0.0237(3) 0.0211(3) 0.0070(2) -0.0019(2) 0.00232(19)
As3A 0.0169(2) 0.0231(2) 0.0263(2) 0.00513(19) 0.00625(18) 0.00413(17)
As4A 0.0270(2) 0.0260(2) 0.0155(2) 0.00450(17) 0.00408(17) 0.00394(18)
As5A 0.0176(2) 0.0217(2) 0.0192(2) 0.00419(17) 0.00028(17) 0.00346(17)
As1 0.01932(19) 0.0186(2) 0.0246(2) 0.00075(16) 0.00408(15) -0.00022(15)
As6 0.0378(2) 0.0194(2) 0.0339(2) 0.00907(18) 0.00108(19) -0.00250(18)
As7 0.0282(2) 0.0257(2) 0.0245(2) -0.00138(17) -0.00160(17) -0.00417(17)
As8 0.01671(18) 0.0249(2) 0.0244(2) 0.00563(16) -0.00354(15) -0.00229(15)
As9 0.01747(18) 0.0220(2) 0.02016(19) 0.00173(15) 0.00173(14) 0.00339(15)
As10 0.0264(2) 0.0181(2) 0.0266(2) 0.00478(16) -0.00395(16) -0.00088(16)
As11 0.02079(19) 0.0271(2) 0.0238(2) 0.00957(17) 0.00338(15) -0.00151(16)
As12 0.01613(18) 0.0273(2) 0.0277(2) 0.00934(17) 0.00465(15) 0.00462(15)
As13 0.0273(2) 0.0238(2) 0.01904(19) 0.00037(16) 0.00205(15) 0.00084(16)
As14 0.01678(18) 0.0245(2) 0.02015(19) 0.00823(16) -0.00094(14) -0.00101(15)
C1 0.048(3) 0.036(3) 0.028(2) 0.0164(19) 0.0095(19) 0.008(2)
C2 0.041(3) 0.034(3) 0.032(2) 0.010(2) 0.0155(19) 0.004(2)
C3 0.029(2) 0.028(2) 0.030(2) 0.0017(18) 0.0076(17) 0.0060(17)
C4 0.035(2) 0.024(2) 0.028(2) -0.0027(17) 0.0054(17) 0.0118(17)
C5 0.037(2) 0.021(2) 0.036(2) 0.0091(18) 0.0042(19) 0.0077(18)
C6 0.042(3) 0.030(2) 0.031(2) 0.0153(19) -0.0017(19) 0.0089(19)
C7 0.035(2) 0.034(2) 0.021(2) 0.0095(17) 0.0008(17) 0.0011(18)
C8 0.043(3) 0.032(2) 0.020(2) 0.0069(17) -0.0049(18) 0.0018(19)
C9 0.028(2) 0.030(2) 0.027(2) -0.0029(18) 0.0010(17) -0.0030(17)
C10 0.034(2) 0.019(2) 0.036(2) -0.0056(18) 0.0085(18) 0.0022(17)
C11 0.043(3) 0.020(2) 0.043(3) 0.0101(19) 0.001(2) 0.0041(19)
C12 0.036(2) 0.022(2) 0.043(3) 0.0143(19) 0.007(2) 0.0038(18)
C13 0.042(2) 0.020(2) 0.031(2) 0.0078(17) 0.0022(18) -0.0042(18)
C14 0.031(2) 0.031(2) 0.033(2) 0.0028(19) 0.0045(18) -0.0073(18)
C15 0.021(2) 0.023(2) 0.046(3) 0.0021(19) -0.0056(18) 0.0017(16)
C16 0.028(2) 0.032(2) 0.035(2) -0.0041(19) -0.0105(18) 0.0068(18)
C17 0.042(3) 0.042(3) 0.032(2) 0.017(2) 0.0031(19) 0.013(2)
C18 0.039(2) 0.026(2) 0.023(2) -0.0055(17) 0.0049(17) 0.0012(18)
C19 0.040(2) 0.036(3) 0.021(2) -0.0036(18) -0.0020(18) 0.000(2)
C20 0.027(2) 0.056(3) 0.033(2) 0.006(2) -0.0108(19) 0.000(2)
C21 0.021(2) 0.033(2) 0.039(2) 0.0090(19) -0.0098(18) -0.0051(17)
C22 0.017(2) 0.054(3) 0.042(3) 0.011(2) 0.0019(18) 0.0072(19)
C23 0.033(2) 0.040(3) 0.036(2) 0.007(2) 0.0090(19) 0.017(2)
C24 0.024(2) 0.026(2) 0.032(2) 0.0029(18) 0.0079(17) 0.0055(16)
C25 0.026(2) 0.022(2) 0.032(2) 0.0055(17) 0.0047(17) 0.0081(16)
C26 0.025(2) 0.027(2) 0.035(2) 0.0152(18) 0.0014(17) 0.0030(17)
C27 0.022(2) 0.040(3) 0.024(2) 0.0147(18) 0.0011(16) -0.0020(17)
C28 0.039(3) 0.047(3) 0.021(2) 0.0113(19) 0.0092(18) 0.009(2)
C29 0.032(2) 0.046(3) 0.025(2) 0.0081(19) 0.0119(17) 0.011(2)
C30 0.031(2) 0.025(2) 0.029(2) 0.0018(17) 0.0104(17) 0.0029(17)
C31 0.020(2) 0.032(2) 0.041(2) 0.0071(19) 0.0094(17) -0.0022(17)
C32 0.049(3) 0.025(2) 0.044(3) -0.010(2) 0.009(2) 0.007(2)
C33 0.040(3) 0.037(3) 0.032(2) 0.018(2) 0.0111(19) 0.006(2)
C34 0.041(3) 0.023(2) 0.043(3) 0.0100(19) 0.017(2) -0.0037(19)
C35 0.045(3) 0.044(3) 0.031(2) 0.009(2) 0.003(2) -0.022(2)
C36 0.027(2) 0.057(3) 0.035(2) 0.012(2) 0.0030(19) -0.016(2)
C37 0.0161(19) 0.045(3) 0.043(3) -0.003(2) -0.0022(18) 0.0012(18)
C38 0.027(2) 0.032(2) 0.034(2) 0.0044(19) -0.0129(18) 0.0057(18)
C39 0.033(2) 0.053(3) 0.026(2) 0.016(2) -0.0017(18) 0.003(2)
C40 0.042(3) 0.049(3) 0.019(2) 0.0088(19) -0.0011(18) -0.002(2)
C41 0.038(2) 0.037(3) 0.029(2) -0.0056(19) -0.0015(19) 0.000(2)
C42 0.033(2) 0.023(2) 0.038(2) -0.0018(18) 0.0043(19) 0.0070(18)
C43 0.029(2) 0.029(2) 0.043(3) 0.004(2) -0.0003(19) 0.0111(18)
C44 0.034(2) 0.026(2) 0.038(2) 0.0114(19) -0.0016(19) 0.0031(18)
C45 0.030(2) 0.033(2) 0.030(2) 0.0148(18) 0.0066(17) 0.0006(18)
C46 0.032(2) 0.028(2) 0.029(2) 0.0085(18) 0.0139(17) 0.0054(18)
C47 0.022(2) 0.027(2) 0.035(2) 0.0110(18) 0.0114(17) 0.0012(16)
C48 0.022(2) 0.041(3) 0.027(2) 0.0088(19) 0.0021(16) 0.0056(18)
C49 0.030(2) 0.037(3) 0.033(2) 0.0175(19) 0.0057(18) 0.0158(19)
C50 0.026(2) 0.042(3) 0.044(3) 0.007(2) -0.0014(19) 0.002(2)
C51 0.031(2) 0.034(3) 0.038(2) 0.004(2) 0.0024(19) 0.0083(19)
C52 0.039(2) 0.027(2) 0.035(2) -0.0054(19) 0.005(2) -0.0004(19)
C53 0.041(3) 0.031(2) 0.029(2) -0.0040(19) 0.0103(19) -0.005(2)
C54 0.056(3) 0.032(3) 0.021(2) 0.0028(18) -0.004(2) -0.011(2)
C55 0.045(3) 0.036(3) 0.035(3) -0.001(2) -0.019(2) -0.003(2)
C56 0.037(3) 0.036(3) 0.051(3) 0.003(2) -0.014(2) -0.007(2)
C57 0.031(2) 0.038(3) 0.061(3) 0.012(2) -0.006(2) -0.012(2)
C58 0.077(4) 0.019(2) 0.036(3) -0.0002(19) -0.015(2) 0.003(2)
C59 0.044(3) 0.030(2) 0.036(2) 0.005(2) -0.007(2) 0.004(2)
C60 0.055(3) 0.036(3) 0.025(2) 0.0073(19) 0.000(2) 0.007(2)
C61 0.042(3) 0.027(2) 0.058(3) 0.018(2) 0.026(2) 0.012(2)
C62 0.032(3) 0.046(3) 0.061(3) -0.007(3) -0.014(2) 0.008(2)
C63 0.060(3) 0.037(3) 0.048(3) 0.014(2) -0.023(3) 0.001(2)
C66 0.034(2) 0.049(3) 0.028(2) 0.013(2) -0.0068(18) 0.013(2)
C67 0.042(3) 0.038(3) 0.027(2) -0.005(2) 0.0018(19) 0.000(2)
C68 0.043(3) 0.034(3) 0.031(2) -0.012(2) 0.009(2) 0.007(2)
C69 0.040(3) 0.038(3) 0.052(3) -0.008(2) 0.009(2) -0.018(2)
C70 0.047(3) 0.022(2) 0.049(3) -0.003(2) 0.011(2) -0.007(2)
C71 0.061(3) 0.021(2) 0.042(3) 0.008(2) 0.000(2) -0.008(2)
C72 0.061(3) 0.030(3) 0.067(4) 0.010(2) -0.017(3) 0.005(2)
C73 0.052(3) 0.044(3) 0.028(2) 0.012(2) 0.016(2) 0.021(2)
C74 0.026(2) 0.044(3) 0.057(3) 0.006(2) 0.001(2) -0.009(2)
C76 0.077(5) 0.063(4) 0.080(5) 0.028(4) 0.021(4) 0.004(4)
C77 0.092(5) 0.040(4) 0.099(5) 0.007(4) 0.005(4) -0.018(3)
Cd1 0.02083(14) 0.02097(15) 0.02978(15) 0.00757(12) 0.00215(11) -0.00248(11)
K1 0.0199(4) 0.0206(4) 0.0198(4) 0.0023(3) 0.0002(3) 0.0019(3)
K2 0.0187(4) 0.0232(4) 0.0223(4) 0.0034(3) 0.0012(3) 0.0013(3)
K3 0.0283(4) 0.0214(4) 0.0238(4) 0.0026(3) 0.0013(3) -0.0013(3)
K4 0.0221(4) 0.0193(4) 0.0204(4) 0.0035(3) 0.0002(3) 0.0022(3)
N1 0.0332(19) 0.0260(19) 0.0280(18) 0.0108(15) 0.0047(15) 0.0066(15)
N2 0.0299(18) 0.0230(17) 0.0189(16) 0.0051(13) -0.0006(13) -0.0001(14)
N3 0.0224(16) 0.0194(17) 0.0227(16) 0.0021(13) 0.0026(13) 0.0002(13)
N4 0.0288(18) 0.031(2) 0.0249(17) 0.0020(15) 0.0035(14) 0.0045(15)
N5 0.0265(17) 0.033(2) 0.0237(17) 0.0137(15) 0.0042(14) 0.0014(15)
N6 0.0220(16) 0.0239(18) 0.0302(18) 0.0031(14) -0.0034(14) 0.0032(13)
N7 0.035(2) 0.0259(19) 0.034(2) 0.0054(16) -0.0075(16) -0.0034(15)
N8 0.042(2) 0.030(2) 0.037(2) -0.0001(16) -0.0113(17) 0.0016(17)
N9 0.124(7) 0.101(6) 0.260(11) 0.089(7) 0.058(7) 0.040(5)
N10 0.074(4) 0.103(5) 0.081(4) 0.036(4) -0.001(3) -0.005(3)
O1 0.0301(15) 0.0287(16) 0.0268(15) 0.0083(12) 0.0087(12) 0.0047(12)
O2 0.0312(15) 0.0208(14) 0.0246(14) 0.0031(11) 0.0038(11) 0.0060(12)
O3 0.0233(14) 0.0235(15) 0.0355(16) 0.0057(12) -0.0003(12) 0.0024(11)
O4 0.0340(15) 0.0156(14) 0.0309(15) 0.0037(11) 0.0040(12) 0.0034(11)
O5 0.0282(14) 0.0213(14) 0.0243(14) 0.0017(11) -0.0026(11) -0.0032(11)
O6 0.0240(14) 0.0385(17) 0.0262(15) 0.0032(13) -0.0029(12) 0.0002(12)
O7 0.0217(14) 0.0341(16) 0.0278(15) 0.0050(12) -0.0024(11) -0.0007(12)
O8 0.0236(14) 0.0225(14) 0.0237(14) 0.0062(11) 0.0065(11) 0.0048(11)
O9 0.0212(13) 0.0334(16) 0.0208(13) 0.0063(12) 0.0025(11) 0.0047(12)
O10 0.0291(15) 0.0216(15) 0.0329(16) -0.0047(12) 0.0062(12) -0.0037(12)
O11 0.0359(16) 0.0207(15) 0.0317(16) -0.0026(12) 0.0055(13) 0.0021(12)
O12 0.0317(16) 0.0310(17) 0.0335(16) 0.0048(13) 0.0037(13) -0.0044(13)
O13 0.0185(13) 0.0347(17) 0.0324(15) 0.0074(13) 0.0026(11) -0.0044(12)
O14 0.0170(13) 0.0283(15) 0.0285(14) 0.0113(12) 0.0035(11) 0.0024(11)
O15 0.0268(14) 0.0294(16) 0.0248(14) 0.0088(12) 0.0066(11) 0.0091(12)
O16 0.0339(16) 0.0253(15) 0.0279(15) -0.0024(12) -0.0026(12) -0.0008(12)
O17 0.0370(17) 0.0362(17) 0.0219(14) 0.0037(13) 0.0028(12) 0.0025(14)
O18 0.0374(16) 0.0284(16) 0.0254(15) 0.0059(12) 0.0076(12) 0.0114(13)
O19 0.0274(15) 0.0300(16) 0.0388(17) 0.0031(13) 0.0034(13) -0.0019(12)
O20 0.0373(17) 0.0323(17) 0.0231(14) -0.0003(12) 0.0010(12) 0.0018(13)
O21 0.0337(16) 0.0264(16) 0.0314(16) -0.0023(13) 0.0029(13) -0.0003(13)
O22 0.0349(17) 0.0262(16) 0.0491(19) 0.0134(14) -0.0047(14) -0.0079(13)
O23 0.060(2) 0.0228(16) 0.0429(19) 0.0032(14) -0.0121(16) 0.0006(15)
O24 0.0272(15) 0.0291(16) 0.0266(15) 0.0062(12) -0.0068(12) 0.0012(12)

loop_
_atom_type_symbol
_atom_type_description
_atom_type_scat_dispersion_real
_atom_type_scat_dispersion_imag
_atom_type_scat_source
C C 0.0033 0.0016 'International Tables Vol C Tables 4.2.6.8 and 6.1.1.4'
H H 0.0000 0.0000 'International Tables Vol C Tables 4.2.6.8 and 6.1.1.4'
N N 0.0061 0.0033 'International Tables Vol C Tables 4.2.6.8 and 6.1.1.4'
O O 0.0106 0.0060 'International Tables Vol C Tables 4.2.6.8 and 6.1.1.4'
As As 0.0499 2.0058 'International Tables Vol C Tables 4.2.6.8 and 6.1.1.4'
Cd Cd -0.8075 1.2024 'International Tables Vol C Tables 4.2.6.8 and 6.1.1.4'
K K 0.2009 0.2494 'International Tables Vol C Tables 4.2.6.8 and 6.1.1.4'

loop_
_geom_angle_atom_site_label_1
_geom_angle_atom_site_label_2
_geom_angle_atom_site_label_3
_geom_angle
As3B As4B As5B 100.1(2)
As3B As4B Cd1 101.46(18)
As5B As4B Cd1 74.43(16)
As1 As2B As6 108.8(2)
As1 As2B As3B 109.8(2)
As6 As2B As3B 67.62(16)
As4B As5B As1 94.27(17)
As4B As5B Cd1 57.83(14)
As1 As5B Cd1 54.79(8)
As4B As3B As2B 102.7(2)
As4B As3B As6 106.29(19)
As2B As3B As6 54.42(16)
As6 As2A As1 103.31(2)
As6 As2A As3A 103.57(3)
As1 As2A As3A 94.80(2)
As4A As3A As2A 99.05(2)
As4A As3A Cd1 84.847(18)
As2A As3A Cd1 85.843(19)
As3A As4A As5A 103.69(2)
As3A As4A As7 105.99(2)
As5A As4A As7 59.853(18)
As1 As5A As7 104.78(2)
As1 As5A As4A 103.33(2)
As7 As5A As4A 60.245(18)
As2B As1 As5A 110.20(13)
As2B As1 As2A 17.62(14)
As5A As1 As2A 100.66(2)
As2B As1 As5B 95.43(16)
As5A As1 As5B 22.04(10)
As2A As1 As5B 82.45(10)
As2B As1 Cd1 101.92(17)
As5A As1 Cd1 85.049(19)
As2A As1 Cd1 86.51(2)
As5B As1 Cd1 71.53(11)
As7 As6 As2A 99.39(2)
As7 As6 As2B 105.08(12)
As2A As6 As2B 17.77(14)
As7 As6 As3B 92.59(10)
As2A As6 As3B 40.55(9)
As2B As6 As3B 57.96(17)
As6 As7 As5A 106.88(2)
As6 As7 As4A 105.76(2)
As5A As7 As4A 59.902(18)
As13 As8 As9 99.418(19)
As13 As8 Cd1 90.210(17)
As9 As8 Cd1 82.304(17)
As10 As9 As14 100.98(2)
As10 As9 As8 105.89(2)
As14 As9 As8 95.96(2)
As11 As10 As9 98.71(2)
As10 As11 As13 108.09(2)
As10 As11 As12 105.94(2)
As13 As11 As12 60.202(17)
As14 As12 As11 103.80(2)
As14 As12 As13 104.04(2)
As11 As12 As13 59.680(16)
As8 As13 As11 105.55(2)
As8 As13 As12 103.05(2)
As11 As13 As12 60.118(16)
As12 As14 As9 99.929(19)
As12 As14 Cd1 88.779(17)
As9 As14 Cd1 83.925(17)
N1 C1 C2 114.0(3)
N1 C1 H1A 108.8
C2 C1 H1A 108.8
N1 C1 H1B 108.8
C2 C1 H1B 108.8
H1A C1 H1B 107.7
O1 C2 C1 108.7(3)
O1 C2 H2A 110.0
C1 C2 H2A 110.0
O1 C2 H2B 110.0
C1 C2 H2B 110.0
H2A C2 H2B 108.3
O1 C3 C4 108.7(3)
O1 C3 H3A 109.9
C4 C3 H3A 109.9
O1 C3 H3B 109.9
C4 C3 H3B 109.9
H3A C3 H3B 108.3
O2 C4 C3 110.6(3)
O2 C4 H4A 109.5
C3 C4 H4A 109.5
O2 C4 H4B 109.5
C3 C4 H4B 109.5
H4A C4 H4B 108.1
O2 C5 C6 109.5(3)
O2 C5 H5A 109.8
C6 C5 H5A 109.8
O2 C5 H5B 109.8
C6 C5 H5B 109.8
H5A C5 H5B 108.2
N2 C6 C5 114.5(3)
N2 C6 H6A 108.6
C5 C6 H6A 108.6
N2 C6 H6B 108.6
C5 C6 H6B 108.6
H6A C6 H6B 107.6
N2 C7 C8 113.5(3)
N2 C7 H7A 108.9
C8 C7 H7A 108.9
N2 C7 H7B 108.9
C8 C7 H7B 108.9
H7A C7 H7B 107.7
O5 C8 C7 110.0(3)
O5 C8 H8A 109.7
C7 C8 H8A 109.7
O5 C8 H8B 109.7
C7 C8 H8B 109.7
H8A C8 H8B 108.2
O5 C9 C10 110.6(3)
O5 C9 H9A 109.5
C10 C9 H9A 109.5
O5 C9 H9B 109.5
C10 C9 H9B 109.5
H9A C9 H9B 108.1
O4 C10 C9 110.6(3)
O4 C10 H10A 109.5
C9 C10 H10A 109.5
O4 C10 H10B 109.5
C9 C10 H10B 109.5
H10A C10 H10B 108.1
O4 C11 C12 109.6(3)
O4 C11 H11A 109.8
C12 C11 H11A 109.8
O4 C11 H11B 109.8
C12 C11 H11B 109.8
H11A C11 H11B 108.2
N1 C12 C11 114.1(4)
N1 C12 H12A 108.7
C11 C12 H12A 108.7
N1 C12 H12B 108.7
C11 C12 H12B 108.7
H12A C12 H12B 107.6
N2 C13 C14 113.4(3)
N2 C13 H13A 108.9
C14 C13 H13A 108.9
N2 C13 H13B 108.9
C14 C13 H13B 108.9
H13A C13 H13B 107.7
O3 C14 C13 109.4(3)
O3 C14 H14A 109.8
C13 C14 H14A 109.8
O3 C14 H14B 109.8
C13 C14 H14B 109.8
H14A C14 H14B 108.2
O3 C15 C16 109.2(3)
O3 C15 H15A 109.8
C16 C15 H15A 109.8
O3 C15 H15B 109.8
C16 C15 H15B 109.8
H15A C15 H15B 108.3
O24 C16 C15 109.0(3)
O24 C16 H16A 109.9
C15 C16 H16A 109.9
O24 C16 H16B 109.9
C15 C16 H16B 109.9
H16A C16 H16B 108.3
N1 C17 C66 114.1(4)
N1 C17 H17A 108.7
C66 C17 H17A 108.7
N1 C17 H17B 108.7
C66 C17 H17B 108.7
H17A C17 H17B 107.6
N3 C18 C19 113.9(3)
N3 C18 H18A 108.8
C19 C18 H18A 108.8
N3 C18 H18B 108.8
C19 C18 H18B 108.8
H18A C18 H18B 107.7
O6 C19 C18 109.1(3)
O6 C19 H19A 109.9
C18 C19 H19A 109.9
O6 C19 H19B 109.9
C18 C19 H19B 109.9
H19A C19 H19B 108.3
O6 C20 C21 111.3(3)
O6 C20 H20A 109.4
C21 C20 H20A 109.4
O6 C20 H20B 109.4
C21 C20 H20B 109.4
H20A C20 H20B 108.0
O7 C21 C20 109.6(3)
O7 C21 H21A 109.8
C20 C21 H21A 109.8
O7 C21 H21B 109.8
C20 C21 H21B 109.8
H21A C21 H21B 108.2
O7 C22 C23 108.9(3)
O7 C22 H22A 109.9
C23 C22 H22A 109.9
O7 C22 H22B 109.9
C23 C22 H22B 109.9
H22A C22 H22B 108.3
N4 C23 C22 113.4(4)
N4 C23 H23A 108.9
C22 C23 H23A 108.9
N4 C23 H23B 108.9
C22 C23 H23B 108.9
H23A C23 H23B 107.7
N3 C24 C25 114.1(3)
N3 C24 H24A 108.7
C25 C24 H24A 108.7
N3 C24 H24B 108.7
C25 C24 H24B 108.7
H24A C24 H24B 107.6
O8 C25 C24 109.7(3)
O8 C25 H25A 109.7
C24 C25 H25A 109.7
O8 C25 H25B 109.7
C24 C25 H25B 109.7
H25A C25 H25B 108.2
O8 C26 C27 109.4(3)
O8 C26 H26A 109.8
C27 C26 H26A 109.8
O8 C26 H26B 109.8
C27 C26 H26B 109.8
H26A C26 H26B 108.2
O9 C27 C26 109.8(3)
O9 C27 H27A 109.7
C26 C27 H27A 109.7
O9 C27 H27B 109.7
C26 C27 H27B 109.7
H27A C27 H27B 108.2
O9 C28 C29 109.8(3)
O9 C28 H28A 109.7
C29 C28 H28A 109.7
O9 C28 H28B 109.7
C29 C28 H28B 109.7
H28A C28 H28B 108.2
N4 C29 C28 113.8(3)
N4 C29 H29A 108.8
C28 C29 H29A 108.8
N4 C29 H29B 108.8
C28 C29 H29B 108.8
H29A C29 H29B 107.7
N3 C30 C31 113.4(3)
N3 C30 H30A 108.9
C31 C30 H30A 108.9
N3 C30 H30B 108.9
C31 C30 H30B 108.9
H30A C30 H30B 107.7
O10 C31 C30 109.3(3)
O10 C31 H31A 109.8
C30 C31 H31A 109.8
O10 C31 H31B 109.8
C30 C31 H31B 109.8
H31A C31 H31B 108.3
O11 C32 C68 110.5(4)
O11 C32 H32A 109.5
C68 C32 H32A 109.5
O11 C32 H32B 109.5
C68 C32 H32B 109.5
H32A C32 H32B 108.1
N5 C33 C34 113.0(3)
N5 C33 H33A 109.0
C34 C33 H33A 109.0
N5 C33 H33B 109.0
C34 C33 H33B 109.0
H33A C33 H33B 107.8
O12 C34 C33 108.6(3)
O12 C34 H34A 110.0
C33 C34 H34A 110.0
O12 C34 H34B 110.0
C33 C34 H34B 110.0
H34A C34 H34B 108.4
O12 C35 C36 109.6(4)
O12 C35 H35A 109.7
C36 C35 H35A 109.7
O12 C35 H35B 109.7
C36 C35 H35B 109.7
H35A C35 H35B 108.2
O13 C36 C35 110.2(4)
O13 C36 H36A 109.6
C35 C36 H36A 109.6
O13 C36 H36B 109.6
C35 C36 H36B 109.6
H36A C36 H36B 108.1
O13 C37 C38 110.6(3)
O13 C37 H37A 109.5
C38 C37 H37A 109.5
O13 C37 H37B 109.5
C38 C37 H37B 109.5
H37A C37 H37B 108.1
N6 C38 C37 114.4(3)
N6 C38 H38A 108.7
C37 C38 H38A 108.7
N6 C38 H38B 108.7
C37 C38 H38B 108.7
H38A C38 H38B 107.6
N5 C39 C40 114.1(3)
N5 C39 H39A 108.7
C40 C39 H39A 108.7
N5 C39 H39B 108.7
C40 C39 H39B 108.7
H39A C39 H39B 107.6
O17 C40 C39 109.7(3)
O17 C40 H40A 109.7
C39 C40 H40A 109.7
O17 C40 H40B 109.7
C39 C40 H40B 109.7
H40A C40 H40B 108.2
O16 C41 C67 109.6(4)
O16 C41 H41A 109.7
C67 C41 H41A 109.7
O16 C41 H41B 109.7
C67 C41 H41B 109.7
H41A C41 H41B 108.2
O16 C42 C43 109.3(3)
O16 C42 H42A 109.8
C43 C42 H42A 109.8
O16 C42 H42B 109.8
C43 C42 H42B 109.8
H42A C42 H42B 108.3
N6 C43 C42 113.9(3)
N6 C43 H43A 108.8
C42 C43 H43A 108.8
N6 C43 H43B 108.8
C42 C43 H43B 108.8
H43A C43 H43B 107.7
N6 C44 C45 113.6(3)
N6 C44 H44A 108.8
C45 C44 H44A 108.8
N6 C44 H44B 108.8
C45 C44 H44B 108.8
H44A C44 H44B 107.7
O15 C45 C44 109.3(3)
O15 C45 H45A 109.8
C44 C45 H45A 109.8
O15 C45 H45B 109.8
C44 C45 H45B 109.8
H45A C45 H45B 108.3
O15 C46 C47 109.3(3)
O15 C46 H46A 109.8
C47 C46 H46A 109.8
O15 C46 H46B 109.8
C47 C46 H46B 109.8
H46A C46 H46B 108.3
O14 C47 C46 108.9(3)
O14 C47 H47A 109.9
C46 C47 H47A 109.9
O14 C47 H47B 109.9
C46 C47 H47B 109.9
H47A C47 H47B 108.3
O14 C48 C49 109.0(3)
O14 C48 H48A 109.9
C49 C48 H48A 109.9
O14 C48 H48B 109.9
C49 C48 H48B 109.9
H48A C48 H48B 108.3
N5 C49 C48 114.5(3)
N5 C49 H49A 108.6
C48 C49 H49A 108.6
N5 C49 H49B 108.6
C48 C49 H49B 108.6
H49A C49 H49B 107.6
N7 C50 C51 114.3(4)
N7 C50 H50A 108.7
C51 C50 H50A 108.7
N7 C50 H50B 108.7
C51 C50 H50B 108.7
H50A C50 H50B 107.6
O21 C51 C50 108.7(4)
O21 C51 H51A 109.9
C50 C51 H51A 109.9
O21 C51 H51B 109.9
C50 C51 H51B 109.9
H51A C51 H51B 108.3
O21 C52 C53 109.2(4)
O21 C52 H52A 109.8
C53 C52 H52A 109.8
O21 C52 H52B 109.8
C53 C52 H52B 109.8
H52A C52 H52B 108.3
O20 C53 C52 109.9(3)
O20 C53 H53A 109.7
C52 C53 H53A 109.7
O20 C53 H53B 109.7
C52 C53 H53B 109.7
H53A C53 H53B 108.2
O20 C54 C55 109.7(4)
O20 C54 H54A 109.7
C55 C54 H54A 109.7
O20 C54 H54B 109.7
C55 C54 H54B 109.7
H54A C54 H54B 108.2
N8 C55 C54 113.5(4)
N8 C55 H55A 108.9
C54 C55 H55A 108.9
N8 C55 H55B 108.9
C54 C55 H55B 108.9
H55A C55 H55B 107.7
N7 C56 C57 113.3(4)
N7 C56 H56A 108.9
C57 C56 H56A 108.9
N7 C56 H56B 108.9
C57 C56 H56B 108.9
H56A C56 H56B 107.7
O22 C57 C56 108.4(4)
O22 C57 H57A 110.0
C56 C57 H57A 110.0
O22 C57 H57B 110.0
C56 C57 H57B 110.0
H57A C57 H57B 108.4
O23 C58 C71 109.8(4)
O23 C58 H58A 109.7
C71 C58 H58A 109.7
O23 C58 H58B 109.7
C71 C58 H58B 109.7
H58A C58 H58B 108.2
N7 C59 C60 113.8(4)
N7 C59 H59A 108.8
C60 C59 H59A 108.8
N7 C59 H59B 108.8
C60 C59 H59B 108.8
H59A C59 H59B 107.7
O18 C60 C59 108.6(3)
O18 C60 H60A 110.0
C59 C60 H60A 110.0
O18 C60 H60B 110.0
C59 C60 H60B 110.0
H60A C60 H60B 108.4
O19 C61 C73 109.0(4)
O19 C61 H61A 109.9
C73 C61 H61A 109.9
O19 C61 H61B 109.9
C73 C61 H61B 109.9
H61A C61 H61B 108.3
C74 C62 N8 113.7(4)
C74 C62 H62A 108.8
N8 C62 H62A 108.8
C74 C62 H62B 108.8
N8 C62 H62B 108.8
H62A C62 H62B 107.7
N8 C63 C72 112.8(4)
N8 C63 H63A 109.0
C72 C63 H63A 109.0
N8 C63 H63B 109.0
C72 C63 H63B 109.0
H63A C63 H63B 107.8
O24 C66 C17 109.3(3)
O24 C66 H66A 109.8
C17 C66 H66A 109.8
O24 C66 H66B 109.8
C17 C66 H66B 109.8
H66A C66 H66B 108.3
O17 C67 C41 108.9(4)
O17 C67 H67A 109.9
C41 C67 H67A 109.9
O17 C67 H67B 109.9
C41 C67 H67B 109.9
H67A C67 H67B 108.3
N4 C68 C32 114.5(4)
N4 C68 H68A 108.6
C32 C68 H68A 108.6
N4 C68 H68B 108.6
C32 C68 H68B 108.6
H68A C68 H68B 107.6
O10 C69 C70 109.6(4)
O10 C69 H69A 109.7
C70 C69 H69A 109.7
O10 C69 H69B 109.7
C70 C69 H69B 109.7
H69A C69 H69B 108.2
O11 C70 C69 109.6(4)
O11 C70 H70A 109.7
C69 C70 H70A 109.7
O11 C70 H70B 109.7
C69 C70 H70B 109.7
H70A C70 H70B 108.2
O22 C71 C58 107.9(4)
O22 C71 H71A 110.1
C58 C71 H71A 110.1
O22 C71 H71B 110.1
C58 C71 H71B 110.1
H71A C71 H71B 108.4
O23 C72 C63 109.3(4)
O23 C72 H72A 109.8
C63 C72 H72A 109.8
O23 C72 H72B 109.8
C63 C72 H72B 109.8
H72A C72 H72B 108.3
O18 C73 C61 109.5(4)
O18 C73 H73A 109.8
C61 C73 H73A 109.8
O18 C73 H73B 109.8
C61 C73 H73B 109.8
H73A C73 H73B 108.2
O19 C74 C62 108.1(4)
O19 C74 H74A 110.1
C62 C74 H74A 110.1
O19 C74 H74B 110.1
C62 C74 H74B 110.1
H74A C74 H74B 108.4
N9 C76 C77 114.8(6)
N9 C76 H76A 108.6
C77 C76 H76A 108.6
N9 C76 H76B 108.6
C77 C76 H76B 108.6
H76A C76 H76B 107.5
N10 C77 C76 115.5(6)
N10 C77 H77A 108.4
C76 C77 H77A 108.4
N10 C77 H77B 108.4
C76 C77 H77B 108.4
H77A C77 H77B 107.5
As14 Cd1 As1 127.145(16)
As14 Cd1 As3A 128.852(17)
As1 Cd1 As3A 81.340(15)
As14 Cd1 As8 82.092(15)
As1 Cd1 As8 117.645(16)
As3A Cd1 As8 125.299(18)
As14 Cd1 As4B 139.18(10)
As1 Cd1 As4B 86.01(9)
As3A Cd1 As4B 21.48(10)
As8 Cd1 As4B 104.55(10)
As14 Cd1 As5B 170.16(8)
As1 Cd1 As5B 53.68(9)
As3A Cd1 As5B 60.31(9)
As8 Cd1 As5B 89.18(8)
As4B Cd1 As5B 47.74(14)
O8 K1 O6 96.75(8)
O8 K1 O7 137.95(8)
O6 K1 O7 60.98(8)
O8 K1 O9 60.05(8)
O6 K1 O9 118.80(9)
O7 K1 O9 97.84(8)
O8 K1 O11 118.43(8)
O6 K1 O11 139.05(9)
O7 K1 O11 98.53(8)
O9 K1 O11 97.77(8)
O8 K1 O10 97.63(8)
O6 K1 O10 98.59(8)
O7 K1 O10 119.50(9)
O9 K1 O10 137.12(8)
O11 K1 O10 58.88(8)
O8 K1 N4 119.92(9)
O6 K1 N4 120.19(9)
O7 K1 N4 60.23(9)
O9 K1 N4 60.83(9)
O11 K1 N4 60.95(9)
O10 K1 N4 118.80(9)
O8 K1 N3 60.91(8)
O6 K1 N3 60.11(8)
O7 K1 N3 119.82(8)
O9 K1 N3 120.14(8)
O11 K1 N3 118.03(9)
O10 K1 N3 60.09(8)
N4 K1 N3 178.85(10)
O13 K2 O16 96.46(8)
O13 K2 O17 135.10(9)
O16 K2 O17 60.32(8)
O13 K2 O14 118.67(8)
O16 K2 O14 140.31(8)
O17 K2 O14 99.83(8)
O13 K2 O15 97.00(8)
O16 K2 O15 100.85(8)
O17 K2 O15 123.44(9)
O14 K2 O15 59.54(7)
O13 K2 O12 59.34(8)
O16 K2 O12 117.28(9)
O17 K2 O12 95.63(9)
O14 K2 O12 97.43(8)
O15 K2 O12 135.90(8)
O13 K2 N6 61.60(9)
O16 K2 N6 60.93(9)
O17 K2 N6 120.23(9)
O14 K2 N6 118.58(9)
O15 K2 N6 59.72(8)
O12 K2 N6 120.15(9)
O13 K2 N5 118.04(9)
O16 K2 N5 120.69(9)
O17 K2 N5 61.27(9)
O14 K2 N5 59.99(8)
O15 K2 N5 119.00(8)
O12 K2 N5 59.81(9)
N6 K2 N5 178.33(10)
O21 K3 O22 100.07(9)
O21 K3 O18 97.83(9)
O22 K3 O18 92.72(9)
O21 K3 O19 135.67(9)
O22 K3 O19 118.40(9)
O18 K3 O19 61.43(9)
O21 K3 O20 60.19(8)
O22 K3 O20 137.97(9)
O18 K3 O20 124.67(9)
O19 K3 O20 97.97(9)
O21 K3 O23 128.16(10)
O22 K3 O23 60.34(9)
O18 K3 O23 128.11(9)
O19 K3 O23 91.71(10)
O20 K3 O23 100.96(9)
O21 K3 N7 60.43(9)
O22 K3 N7 58.98(9)
O18 K3 N7 59.99(9)
O19 K3 N7 120.99(10)
O20 K3 N7 120.39(9)
O23 K3 N7 119.10(10)
O21 K3 N8 120.11(9)
O22 K3 N8 120.71(10)
O18 K3 N8 119.73(10)
O19 K3 N8 58.68(10)
O20 K3 N8 60.15(9)
O23 K3 N8 60.63(10)
N7 K3 N8 179.46(11)
O24 K4 O2 135.74(8)
O24 K4 O5 119.92(8)
O2 K4 O5 99.14(8)
O24 K4 O4 98.72(8)
O2 K4 O4 119.14(8)
O5 K4 O4 61.26(8)
O24 K4 O1 95.41(8)
O2 K4 O1 60.55(8)
O5 K4 O1 139.36(8)
O4 K4 O1 96.35(8)
O24 K4 O3 59.83(8)
O2 K4 O3 97.27(8)
O5 K4 O3 97.90(8)
O4 K4 O3 139.41(8)
O1 K4 O3 118.22(8)
O24 K4 N2 118.87(9)
O2 K4 N2 61.63(9)
O5 K4 N2 60.61(8)
O4 K4 N2 120.80(8)
O1 K4 N2 121.11(9)
O3 K4 N2 59.89(8)
O24 K4 N1 60.41(9)
O2 K4 N1 118.53(9)
O5 K4 N1 119.99(9)
O4 K4 N1 59.89(9)
O1 K4 N1 58.89(9)
O3 K4 N1 119.34(9)
N2 K4 N1 179.19(10)
C1 N1 C12 110.1(3)
C1 N1 C17 110.0(3)
C12 N1 C17 110.7(3)
C1 N1 K4 110.3(2)
C12 N1 K4 108.5(2)
C17 N1 K4 107.2(2)
C13 N2 C6 109.9(3)
C13 N2 C7 109.0(3)
C6 N2 C7 109.0(3)
C13 N2 K4 111.1(2)
C6 N2 K4 107.7(2)
C7 N2 K4 110.1(2)
C18 N3 C24 109.3(3)
C18 N3 C30 109.6(3)
C24 N3 C30 110.3(3)
C18 N3 K1 109.7(2)
C24 N3 K1 108.3(2)
C30 N3 K1 109.6(2)
C23 N4 C29 110.9(3)
C23 N4 C68 109.3(3)
C29 N4 C68 109.1(3)
C23 N4 K1 109.2(2)
C29 N4 K1 109.4(2)
C68 N4 K1 108.8(2)
C39 N5 C33 110.3(3)
C39 N5 C49 109.6(3)
C33 N5 C49 109.0(3)
C39 N5 K2 107.4(2)
C33 N5 K2 110.5(2)
C49 N5 K2 110.0(2)
C38 N6 C43 109.7(3)
C38 N6 C44 109.2(3)
C43 N6 C44 109.2(3)
C38 N6 K2 108.2(2)
C43 N6 K2 109.7(2)
C44 N6 K2 110.9(2)
C50 N7 C59 110.6(3)
C50 N7 C56 109.7(4)
C59 N7 C56 109.5(3)
C50 N7 K3 108.1(2)
C59 N7 K3 108.2(2)
C56 N7 K3 110.7(2)
C63 N8 C55 110.5(4)
C63 N8 C62 111.2(4)
C55 N8 C62 109.4(4)
C63 N8 K3 107.2(3)
C55 N8 K3 108.5(3)
C62 N8 K3 110.1(3)
C76 N9 H9C 120.0
C76 N9 H9D 120.0
H9C N9 H9D 120.0
C77 N10 H10C 120.0
C77 N10 H10D 120.0
H10C N10 H10D 120.0
C3 O1 C2 110.9(3)
C3 O1 K4 113.7(2)
C2 O1 K4 120.6(2)
C4 O2 C5 111.3(3)
C4 O2 K4 113.9(2)
C5 O2 K4 115.8(2)
C14 O3 C15 112.3(3)
C14 O3 K4 113.4(2)
C15 O3 K4 110.8(2)
C11 O4 C10 111.0(3)
C11 O4 K4 119.4(2)
C10 O4 K4 113.3(2)
C9 O5 C8 110.1(3)
C9 O5 K4 113.7(2)
C8 O5 K4 116.8(2)
C20 O6 C19 111.1(3)
C20 O6 K1 113.3(2)
C19 O6 K1 118.0(2)
C22 O7 C21 110.9(3)
C22 O7 K1 118.3(2)
C21 O7 K1 113.0(2)
C26 O8 C25 111.5(3)
C26 O8 K1 117.0(2)
C25 O8 K1 117.9(2)
C27 O9 C28 111.0(3)
C27 O9 K1 112.9(2)
C28 O9 K1 116.3(2)
C69 O10 C31 111.1(3)
C69 O10 K1 114.7(3)
C31 O10 K1 116.2(2)
C70 O11 C32 110.8(3)
C70 O11 K1 116.2(2)
C32 O11 K1 116.6(2)
C35 O12 C34 112.0(3)
C35 O12 K2 114.1(2)
C34 O12 K2 114.3(2)
C37 O13 C36 110.8(3)
C37 O13 K2 116.2(2)
C36 O13 K2 115.1(2)
C48 O14 C47 110.3(3)
C48 O14 K2 117.6(2)
C47 O14 K2 115.1(2)
C45 O15 C46 111.7(3)
C45 O15 K2 119.3(2)
C46 O15 K2 115.0(2)
C41 O16 C42 111.4(3)
C41 O16 K2 115.2(2)
C42 O16 K2 116.0(2)
C40 O17 C67 111.3(3)
C40 O17 K2 115.9(2)
C67 O17 K2 113.0(2)
C73 O18 C60 110.7(3)
C73 O18 K3 110.1(2)
C60 O18 K3 117.4(2)
C74 O19 C61 111.0(3)
C74 O19 K3 116.3(3)
C61 O19 K3 113.3(2)
C54 O20 C53 112.2(3)
C54 O20 K3 113.7(2)
C53 O20 K3 113.4(2)
C52 O21 C51 111.4(3)
C52 O21 K3 115.8(2)
C51 O21 K3 117.6(2)
C71 O22 C57 113.0(3)
C71 O22 K3 117.6(2)
C57 O22 K3 117.6(2)
C72 O23 C58 111.2(4)
C72 O23 K3 113.6(3)
C58 O23 K3 107.9(2)
C16 O24 C66 110.2(3)
C16 O24 K4 116.7(2)
C66 O24 K4 120.5(2)

loop_
_geom_bond_atom_site_label_1
_geom_bond_atom_site_label_2
_geom_bond_distance
As4B As3B 2.333(7)
As4B As5B 2.449(7)
As4B Cd1 2.801(4)
As2B As1 2.214(5)
As2B As6 2.415(5)
As2B As3B 2.517(7)
As5B As1 2.708(4)
As5B Cd1 3.188(5)
As3B As6 2.745(5)
As2A As6 2.3748(7)
As2A As1 2.4257(7)
As2A As3A 2.4471(8)
As3A As4A 2.3726(7)
As3A Cd1 2.7578(6)
As4A As5A 2.4846(7)
As4A As7 2.4932(6)
As5A As1 2.3447(6)
As5A As7 2.4834(7)
As1 Cd1 2.7462(5)
As6 As7 2.3523(6)
As8 As13 2.3754(6)
As8 As9 2.4369(6)
As8 Cd1 2.7791(5)
As9 As10 2.3844(6)
As9 As14 2.4210(5)
As10 As11 2.3491(6)
As11 As13 2.4802(6)
As11 As12 2.4912(6)
As12 As14 2.3811(6)
As12 As13 2.4933(6)
As14 Cd1 2.7165(5)
C1 N1 1.462(5)
C1 C2 1.503(6)
C1 H1A 0.9700
C1 H1B 0.9700
C2 O1 1.431(5)
C2 H2A 0.9700
C2 H2B 0.9700
C3 O1 1.426(5)
C3 C4 1.484(6)
C3 H3A 0.9700
C3 H3B 0.9700
C4 O2 1.428(5)
C4 H4A 0.9700
C4 H4B 0.9700
C5 O2 1.431(5)
C5 C6 1.498(6)
C5 H5A 0.9700
C5 H5B 0.9700
C6 N2 1.472(5)
C6 H6A 0.9700
C6 H6B 0.9700
C7 N2 1.473(5)
C7 C8 1.495(6)
C7 H7A 0.9700
C7 H7B 0.9700
C8 O5 1.427(5)
C8 H8A 0.9700
C8 H8B 0.9700
C9 O5 1.421(4)
C9 C10 1.482(6)
C9 H9A 0.9700
C9 H9B 0.9700
C10 O4 1.428(5)
C10 H10A 0.9700
C10 H10B 0.9700
C11 O4 1.414(5)
C11 C12 1.507(6)
C11 H11A 0.9700
C11 H11B 0.9700
C12 N1 1.462(5)
C12 H12A 0.9700
C12 H12B 0.9700
C13 N2 1.464(5)
C13 C14 1.500(6)
C13 H13A 0.9700
C13 H13B 0.9700
C14 O3 1.416(5)
C14 H14A 0.9700
C14 H14B 0.9700
C15 O3 1.425(4)
C15 C16 1.492(6)
C15 H15A 0.9700
C15 H15B 0.9700
C16 O24 1.424(5)
C16 H16A 0.9700
C16 H16B 0.9700
C17 N1 1.477(5)
C17 C66 1.506(6)
C17 H17A 0.9700
C17 H17B 0.9700
C18 N3 1.467(5)
C18 C19 1.504(6)
C18 H18A 0.9700
C18 H18B 0.9700
C19 O6 1.428(5)
C19 H19A 0.9700
C19 H19B 0.9700
C20 O6 1.423(5)
C20 C21 1.472(6)
C20 H20A 0.9700
C20 H20B 0.9700
C21 O7 1.423(5)
C21 H21A 0.9700
C21 H21B 0.9700
C22 O7 1.414(5)
C22 C23 1.506(6)
C22 H22A 0.9700
C22 H22B 0.9700
C23 N4 1.460(5)
C23 H23A 0.9700
C23 H23B 0.9700
C24 N3 1.474(5)
C24 C25 1.499(6)
C24 H24A 0.9700
C24 H24B 0.9700
C25 O8 1.433(5)
C25 H25A 0.9700
C25 H25B 0.9700
C26 O8 1.422(5)
C26 C27 1.486(6)
C26 H26A 0.9700
C26 H26B 0.9700
C27 O9 1.420(4)
C27 H27A 0.9700
C27 H27B 0.9700
C28 O9 1.436(5)
C28 C29 1.497(6)
C28 H28A 0.9700
C28 H28B 0.9700
C29 N4 1.469(5)
C29 H29A 0.9700
C29 H29B 0.9700
C30 N3 1.474(5)
C30 C31 1.505(6)
C30 H30A 0.9700
C30 H30B 0.9700
C31 O10 1.427(5)
C31 H31A 0.9700
C31 H31B 0.9700
C32 O11 1.415(5)
C32 C68 1.492(7)
C32 H32A 0.9700
C32 H32B 0.9700
C33 N5 1.471(5)
C33 C34 1.504(6)
C33 H33A 0.9700
C33 H33B 0.9700
C34 O12 1.423(5)
C34 H34A 0.9700
C34 H34B 0.9700
C35 O12 1.423(5)
C35 C36 1.470(7)
C35 H35A 0.9700
C35 H35B 0.9700
C36 O13 1.425(5)
C36 H36A 0.9700
C36 H36B 0.9700
C37 O13 1.419(5)
C37 C38 1.502(6)
C37 H37A 0.9700
C37 H37B 0.9700
C38 N6 1.470(5)
C38 H38A 0.9700
C38 H38B 0.9700
C39 N5 1.464(5)
C39 C40 1.504(6)
C39 H39A 0.9700
C39 H39B 0.9700
C40 O17 1.426(5)
C40 H40A 0.9700
C40 H40B 0.9700
C41 O16 1.423(5)
C41 C67 1.485(6)
C41 H41A 0.9700
C41 H41B 0.9700
C42 O16 1.423(5)
C42 C43 1.507(6)
C42 H42A 0.9700
C42 H42B 0.9700
C43 N6 1.472(5)
C43 H43A 0.9700
C43 H43B 0.9700
C44 N6 1.474(5)
C44 C45 1.506(6)
C44 H44A 0.9700
C44 H44B 0.9700
C45 O15 1.417(5)
C45 H45A 0.9700
C45 H45B 0.9700
C46 O15 1.426(5)
C46 C47 1.490(6)
C46 H46A 0.9700
C46 H46B 0.9700
C47 O14 1.432(4)
C47 H47A 0.9700
C47 H47B 0.9700
C48 O14 1.419(4)
C48 C49 1.500(6)
C48 H48A 0.9700
C48 H48B 0.9700
C49 N5 1.471(5)
C49 H49A 0.9700
C49 H49B 0.9700
C50 N7 1.464(6)
C50 C51 1.505(6)
C50 H50A 0.9700
C50 H50B 0.9700
C51 O21 1.427(5)
C51 H51A 0.9700
C51 H51B 0.9700
C52 O21 1.414(5)
C52 C53 1.485(6)
C52 H52A 0.9700
C52 H52B 0.9700
C53 O20 1.423(5)
C53 H53A 0.9700
C53 H53B 0.9700
C54 O20 1.418(5)
C54 C55 1.499(7)
C54 H54A 0.9700
C54 H54B 0.9700
C55 N8 1.480(5)
C55 H55A 0.9700
C55 H55B 0.9700
C56 N7 1.477(5)
C56 C57 1.485(7)
C56 H56A 0.9700
C56 H56B 0.9700
C57 O22 1.423(5)
C57 H57A 0.9700
C57 H57B 0.9700
C58 O23 1.436(5)
C58 C71 1.490(7)
C58 H58A 0.9700
C58 H58B 0.9700
C59 N7 1.471(6)
C59 C60 1.487(6)
C59 H59A 0.9700
C59 H59B 0.9700
C60 O18 1.427(5)
C60 H60A 0.9700
C60 H60B 0.9700
C61 O19 1.425(5)
C61 C73 1.487(7)
C61 H61A 0.9700
C61 H61B 0.9700
C62 C74 1.482(7)
C62 N8 1.487(6)
C62 H62A 0.9700
C62 H62B 0.9700
C63 N8 1.458(6)
C63 C72 1.513(7)
C63 H63A 0.9700
C63 H63B 0.9700
C66 O24 1.430(5)
C66 H66A 0.9700
C66 H66B 0.9700
C67 O17 1.435(5)
C67 H67A 0.9700
C67 H67B 0.9700
C68 N4 1.478(5)
C68 H68A 0.9700
C68 H68B 0.9700
C69 O10 1.411(5)
C69 C70 1.490(7)
C69 H69A 0.9700
C69 H69B 0.9700
C70 O11 1.409(5)
C70 H70A 0.9700
C70 H70B 0.9700
C71 O22 1.410(5)
C71 H71A 0.9700
C71 H71B 0.9700
C72 O23 1.431(6)
C72 H72A 0.9700
C72 H72B 0.9700
C73 O18 1.423(5)
C73 H73A 0.9700
C73 H73B 0.9700
C74 O19 1.420(5)
C74 H74A 0.9700
C74 H74B 0.9700
C76 N9 1.393(9)
C76 C77 1.455(9)
C76 H76A 0.9700
C76 H76B 0.9700
C77 N10 1.400(8)
C77 H77A 0.9700
C77 H77B 0.9700
K1 O8 2.789(3)
K1 O6 2.819(3)
K1 O7 2.819(3)
K1 O9 2.842(3)
K1 O11 2.845(3)
K1 O10 2.882(3)
K1 N4 2.987(3)
K1 N3 3.015(3)
K2 O13 2.814(3)
K2 O16 2.819(3)
K2 O17 2.827(3)
K2 O14 2.841(3)
K2 O15 2.849(3)
K2 O12 2.903(3)
K2 N6 2.982(3)
K2 N5 3.008(3)
K3 O21 2.792(3)
K3 O22 2.802(3)
K3 O18 2.811(3)
K3 O19 2.821(3)
K3 O20 2.839(3)
K3 O23 2.852(3)
K3 N7 3.041(3)
K3 N8 3.075(4)
K4 O24 2.787(3)
K4 O2 2.803(3)
K4 O5 2.805(3)
K4 O4 2.815(3)
K4 O1 2.849(3)
K4 O3 2.925(3)
K4 N2 2.991(3)
K4 N1 3.043(3)
N9 H9C 0.8600
N9 H9D 0.8600
N10 H10C 0.8600
N10 H10D 0.8600

loop_
_geom_torsion_atom_site_label_1
_geom_torsion_atom_site_label_2
_geom_torsion_atom_site_label_3
_geom_torsion_atom_site_label_4
_geom_torsion
As3B As4B As5B As1 -56.1(2)
Cd1 As4B As5B As1 43.12(12)
As3B As4B As5B Cd1 -99.21(19)
As5B As4B As3B As2B 36.9(3)
Cd1 As4B As3B As2B -39.0(2)
As5B As4B As3B As6 -19.3(2)
Cd1 As4B As3B As6 -95.29(17)
As1 As2B As3B As4B 1.8(3)
As6 As2B As3B As4B -101.1(2)
As1 As2B As3B As6 102.9(3)
As6 As2A As3A As4A -47.63(3)
As1 As2A As3A As4A 57.32(2)
As6 As2A As3A Cd1 -131.73(2)
As1 As2A As3A Cd1 -26.783(18)
As2A As3A As4A As5A -36.54(3)
Cd1 As3A As4A As5A 48.41(2)
As2A As3A As4A As7 25.56(3)
Cd1 As3A As4A As7 110.51(2)
As3A As4A As5A As1 1.15(3)
As7 As4A As5A As1 -99.59(2)
As3A As4A As5A As7 100.74(2)
As6 As2B As1 As5A 20.4(3)
As3B As2B As1 As5A -51.8(3)
As6 As2B As1 As2A 79.9(4)
As3B As2B As1 As2A 7.7(3)
As6 As2B As1 As5B 37.3(2)
As3B As2B As1 As5B -35.0(3)
As6 As2B As1 Cd1 109.5(2)
As3B As2B As1 Cd1 37.3(2)
As7 As5A As1 As2B -11.67(18)
As4A As5A As1 As2B 50.63(18)
As7 As5A As1 As2A -27.06(3)
As4A As5A As1 As2A 35.24(3)
As7 As5A As1 As5B -61.9(3)
As4A As5A As1 As5B 0.4(3)
As7 As5A As1 Cd1 -112.56(2)
As4A As5A As1 Cd1 -50.27(2)
As6 As2A As1 As2B -76.9(5)
As3A As2A As1 As2B 178.0(5)
As6 As2A As1 As5A 47.76(3)
As3A As2A As1 As5A -57.41(2)
As6 As2A As1 As5B 60.25(12)
As3A As2A As1 As5B -44.93(12)
As6 As2A As1 Cd1 132.06(2)
As3A As2A As1 Cd1 26.883(18)
As4B As5B As1 As2B 55.7(2)
Cd1 As5B As1 As2B 100.77(17)
As4B As5B As1 As5A -170.7(4)
Cd1 As5B As1 As5A -125.6(3)
As4B As5B As1 As2A 43.74(16)
Cd1 As5B As1 As2A 88.83(4)
As4B As5B As1 Cd1 -45.09(15)
As1 As2A As6 As7 -48.04(3)
As3A As2A As6 As7 50.34(3)
As1 As2A As6 As2B 62.3(4)
As3A As2A As6 As2B 160.7(4)
As1 As2A As6 As3B -130.98(15)
As3A As2A As6 As3B -32.61(15)
As1 As2B As6 As7 -20.7(3)
As3B As2B As6 As7 83.49(15)
As1 As2B As6 As2A -94.1(4)
As3B As2B As6 As2A 10.2(4)
As1 As2B As6 As3B -104.2(3)
As4B As3B As6 As7 -12.02(17)
As2B As3B As6 As7 -106.19(16)
As4B As3B As6 As2A 89.4(2)
As2B As3B As6 As2A -4.75(16)
As4B As3B As6 As2B 94.2(2)
As2A As6 As7 As5A 30.14(3)
As2B As6 As7 As5A 12.91(16)
As3B As6 As7 As5A 70.38(9)
As2A As6 As7 As4A -32.54(3)
As2B As6 As7 As4A -49.78(16)
As3B As6 As7 As4A 7.69(9)
As1 As5A As7 As6 -1.64(3)
As4A As5A As7 As6 -98.75(2)
As1 As5A As7 As4A 97.11(2)
As3A As4A As7 As6 3.88(3)
As5A As4A As7 As6 100.67(2)
As3A As4A As7 As5A -96.79(2)
As13 As8 As9 As10 -45.30(2)
Cd1 As8 As9 As10 -134.228(18)
As13 As8 As9 As14 57.93(2)
Cd1 As8 As9 As14 -30.999(16)
As14 As9 As10 As11 -53.38(2)
As8 As9 As10 As11 46.13(2)
As9 As10 As11 As13 -28.65(2)
As9 As10 As11 As12 34.58(2)
As10 As11 As12 As14 -3.67(2)
As13 As11 As12 As14 98.38(2)
As10 As11 As12 As13 -102.04(2)
As9 As8 As13 As11 24.97(2)
Cd1 As8 As13 As11 107.207(19)
As9 As8 As13 As12 -37.23(2)
Cd1 As8 As13 As12 45.004(19)
As10 As11 As13 As8 2.04(3)
As12 As11 As13 As8 -96.35(2)
As10 As11 As13 As12 98.38(2)
As14 As12 As13 As8 2.64(2)
As11 As12 As13 As8 100.61(2)
As14 As12 As13 As11 -97.97(2)
As11 As12 As14 As9 -28.40(2)
As13 As12 As14 As9 33.28(2)
As11 As12 As14 Cd1 -112.018(18)
As13 As12 As14 Cd1 -50.340(19)
As10 As9 As14 As12 51.48(2)
As8 As9 As14 As12 -56.01(2)
As10 As9 As14 Cd1 139.169(18)
As8 As9 As14 Cd1 31.675(17)
N1 C1 C2 O1 -61.4(5)
O1 C3 C4 O2 66.0(4)
O2 C5 C6 N2 -66.0(5)
N2 C7 C8 O5 -62.8(5)
O5 C9 C10 O4 64.5(4)
O4 C11 C12 N1 -63.1(5)
N2 C13 C14 O3 -67.5(4)
O3 C15 C16 O24 67.8(4)
N3 C18 C19 O6 63.2(5)
O6 C20 C21 O7 -65.9(5)
O7 C22 C23 N4 64.5(5)
N3 C24 C25 O8 63.6(4)
O8 C26 C27 O9 -63.6(4)
O9 C28 C29 N4 64.7(5)
N3 C30 C31 O10 66.1(4)
N5 C33 C34 O12 68.0(4)
O12 C35 C36 O13 -64.9(5)
O13 C37 C38 N6 64.4(5)
N5 C39 C40 O17 67.2(5)
O16 C42 C43 N6 64.3(5)
N6 C44 C45 O15 61.0(4)
O15 C46 C47 O14 -65.0(4)
O14 C48 C49 N5 62.9(5)
N7 C50 C51 O21 -65.0(5)
O21 C52 C53 O20 64.7(4)
O20 C54 C55 N8 -67.5(5)
N7 C56 C57 O22 -62.6(5)
N7 C59 C60 O18 -66.2(5)
N1 C17 C66 O24 -63.1(5)
O16 C41 C67 O17 -66.0(5)
O11 C32 C68 N4 63.8(5)
O10 C69 C70 O11 -63.9(5)
O23 C58 C71 O22 67.9(5)
N8 C63 C72 O23 -71.6(6)
O19 C61 C73 O18 70.2(4)
N8 C62 C74 O19 -63.5(5)
N9 C76 C77 N10 168.7(7)
As12 As14 Cd1 As1 -168.573(19)
As9 As14 Cd1 As1 91.31(2)
As12 As14 Cd1 As3A -57.00(2)
As9 As14 Cd1 As3A -157.12(2)
As12 As14 Cd1 As8 72.581(17)
As9 As14 Cd1 As8 -27.539(15)
As12 As14 Cd1 As4B -30.55(15)
As9 As14 Cd1 As4B -130.67(15)
As12 As14 Cd1 As5B 100.3(6)
As9 As14 Cd1 As5B 0.2(6)
As2B As1 Cd1 As14 100.43(13)
As5A As1 Cd1 As14 -149.93(2)
As2A As1 Cd1 As14 109.04(2)
As5B As1 Cd1 As14 -167.76(10)
As2B As1 Cd1 As3A -32.46(13)
As5A As1 Cd1 As3A 77.169(18)
As2A As1 Cd1 As3A -23.854(18)
As5B As1 Cd1 As3A 59.34(10)
As2B As1 Cd1 As8 -157.92(13)
As5A As1 Cd1 As8 -48.28(2)
As2A As1 Cd1 As8 -149.309(19)
As5B As1 Cd1 As8 -66.11(10)
As2B As1 Cd1 As4B -53.57(17)
As5A As1 Cd1 As4B 56.06(11)
As2A As1 Cd1 As4B -44.96(11)
As5B As1 Cd1 As4B 38.24(15)
As2B As1 Cd1 As5B -91.81(17)
As5A As1 Cd1 As5B 17.83(10)
As2A As1 Cd1 As5B -83.20(10)
As4A As3A Cd1 As14 152.74(2)
As2A As3A Cd1 As14 -107.77(2)
As4A As3A Cd1 As1 -75.838(19)
As2A As3A Cd1 As1 23.653(16)
As4A As3A Cd1 As8 42.02(2)
As2A As3A Cd1 As8 141.51(2)
As4A As3A Cd1 As4B 25.4(3)
As2A As3A Cd1 As4B 124.9(3)
As4A As3A Cd1 As5B -22.91(10)
As2A As3A Cd1 As5B 76.58(11)
As13 As8 Cd1 As14 -72.031(17)
As9 As8 Cd1 As14 27.445(15)
As13 As8 Cd1 As1 159.985(17)
As9 As8 Cd1 As1 -100.539(18)
As13 As8 Cd1 As3A 60.63(2)
As9 As8 Cd1 As3A 160.105(19)
As13 As8 Cd1 As4B 66.84(10)
As9 As8 Cd1 As4B 166.32(10)
As13 As8 Cd1 As5B 112.53(10)
As9 As8 Cd1 As5B -148.00(10)
As3B As4B Cd1 As14 -92.66(19)
As5B As4B Cd1 As14 169.94(12)
As3B As4B Cd1 As1 55.03(17)
As5B As4B Cd1 As1 -42.36(14)
As3B As4B Cd1 As3A -21.38(16)
As5B As4B Cd1 As3A -118.8(3)
As3B As4B Cd1 As8 172.58(16)
As5B As4B Cd1 As8 75.18(15)
As3B As4B Cd1 As5B 97.4(2)
As4B As5B Cd1 As14 -138.1(5)
As1 As5B Cd1 As14 98.5(5)
As4B As5B Cd1 As1 123.46(17)
As4B As5B Cd1 As3A 21.69(13)
As1 As5B Cd1 As3A -101.77(8)
As4B As5B Cd1 As8 -110.64(15)
As1 As5B Cd1 As8 125.90(6)
As1 As5B Cd1 As4B -123.46(17)
C2 C1 N1 C12 -74.4(4)
C2 C1 N1 C17 163.4(4)
C2 C1 N1 K4 45.4(4)
C11 C12 N1 C1 165.4(3)
C11 C12 N1 C17 -72.8(4)
C11 C12 N1 K4 44.6(4)
C66 C17 N1 C1 -72.6(4)
C66 C17 N1 C12 165.5(4)
C66 C17 N1 K4 47.3(4)
O24 K4 N1 C1 103.1(3)
O2 K4 N1 C1 -25.9(3)
O5 K4 N1 C1 -147.4(3)
O4 K4 N1 C1 -134.9(3)
O1 K4 N1 C1 -14.9(3)
O3 K4 N1 C1 92.2(3)
N2 K4 N1 C1 75(7)
O24 K4 N1 C12 -136.2(3)
O2 K4 N1 C12 94.8(3)
O5 K4 N1 C12 -26.7(3)
O4 K4 N1 C12 -14.2(2)
O1 K4 N1 C12 105.8(3)
O3 K4 N1 C12 -147.1(2)
N2 K4 N1 C12 -164(7)
O24 K4 N1 C17 -16.7(2)
O2 K4 N1 C17 -145.6(2)
O5 K4 N1 C17 92.9(3)
O4 K4 N1 C17 105.4(3)
O1 K4 N1 C17 -134.7(3)
O3 K4 N1 C17 -27.5(3)
N2 K4 N1 C17 -45(7)
C14 C13 N2 C6 161.7(3)
C14 C13 N2 C7 -78.9(4)
C14 C13 N2 K4 42.6(4)
C5 C6 N2 C13 -77.2(4)
C5 C6 N2 C7 163.4(4)
C5 C6 N2 K4 43.9(4)
C8 C7 N2 C13 162.4(3)
C8 C7 N2 C6 -77.6(4)
C8 C7 N2 K4 40.4(4)
O24 K4 N2 C13 -20.9(3)
O2 K4 N2 C13 108.3(3)
O5 K4 N2 C13 -130.9(3)
O4 K4 N2 C13 -142.9(2)
O1 K4 N2 C13 96.4(3)
O3 K4 N2 C13 -10.3(2)
N1 K4 N2 C13 7(7)
O24 K4 N2 C6 -141.3(2)
O2 K4 N2 C6 -12.1(2)
O5 K4 N2 C6 108.7(2)
O4 K4 N2 C6 96.7(2)
O1 K4 N2 C6 -24.0(3)
O3 K4 N2 C6 -130.7(3)
N1 K4 N2 C6 -113(7)
O24 K4 N2 C7 99.9(2)
O2 K4 N2 C7 -130.9(3)
O5 K4 N2 C7 -10.1(2)
O4 K4 N2 C7 -22.1(3)
O1 K4 N2 C7 -142.8(2)
O3 K4 N2 C7 110.5(3)
N1 K4 N2 C7 128(7)
C19 C18 N3 C24 -161.2(3)
C19 C18 N3 C30 77.9(4)
C19 C18 N3 K1 -42.6(4)
C25 C24 N3 C18 76.1(4)
C25 C24 N3 C30 -163.4(3)
C25 C24 N3 K1 -43.4(4)
C31 C30 N3 C18 -165.8(3)
C31 C30 N3 C24 73.9(4)
C31 C30 N3 K1 -45.3(4)
O8 K1 N3 C18 -106.6(3)
O6 K1 N3 C18 11.8(2)
O7 K1 N3 C18 24.8(3)
O9 K1 N3 C18 -96.2(2)
O11 K1 N3 C18 144.7(2)
O10 K1 N3 C18 133.7(3)
N4 K1 N3 C18 117(4)
O8 K1 N3 C24 12.7(2)
O6 K1 N3 C24 131.0(2)
O7 K1 N3 C24 144.0(2)
O9 K1 N3 C24 23.0(3)
O11 K1 N3 C24 -96.1(2)
O10 K1 N3 C24 -107.0(2)
N4 K1 N3 C24 -124(4)
O8 K1 N3 C30 133.1(3)
O6 K1 N3 C30 -108.6(2)
O7 K1 N3 C30 -95.6(2)
O9 K1 N3 C30 143.4(2)
O11 K1 N3 C30 24.3(3)
O10 K1 N3 C30 13.4(2)
N4 K1 N3 C30 -3(5)
C22 C23 N4 C29 74.3(5)
C22 C23 N4 C68 -165.4(4)
C22 C23 N4 K1 -46.4(4)
C28 C29 N4 C23 -165.4(4)
C28 C29 N4 C68 74.1(5)
C28 C29 N4 K1 -44.9(4)
C32 C68 N4 C23 74.9(5)
C32 C68 N4 C29 -163.6(4)
C32 C68 N4 K1 -44.2(4)
O8 K1 N4 C23 146.3(3)
O6 K1 N4 C23 26.8(3)
O7 K1 N4 C23 15.1(3)
O9 K1 N4 C23 135.1(3)
O11 K1 N4 C23 -105.8(3)
O10 K1 N4 C23 -94.3(3)
N3 K1 N4 C23 -78(5)
O8 K1 N4 C29 24.7(3)
O6 K1 N4 C29 -94.8(3)
O7 K1 N4 C29 -106.5(3)
O9 K1 N4 C29 13.5(2)
O11 K1 N4 C29 132.6(3)
O10 K1 N4 C29 144.1(2)
N3 K1 N4 C29 161(4)
O8 K1 N4 C68 -94.5(3)
O6 K1 N4 C68 146.0(3)
O7 K1 N4 C68 134.3(3)
O9 K1 N4 C68 -105.7(3)
O11 K1 N4 C68 13.5(3)
O10 K1 N4 C68 24.9(3)
N3 K1 N4 C68 41(5)
C40 C39 N5 C33 74.1(5)
C40 C39 N5 C49 -165.9(4)
C40 C39 N5 K2 -46.4(4)
C34 C33 N5 C39 -161.9(4)
C34 C33 N5 C49 77.7(4)
C34 C33 N5 K2 -43.3(4)
C48 C49 N5 C39 76.4(4)
C48 C49 N5 C33 -162.8(3)
C48 C49 N5 K2 -41.5(4)
O13 K2 N5 C39 142.8(2)
O16 K2 N5 C39 25.1(3)
O17 K2 N5 C39 14.3(2)
O14 K2 N5 C39 -108.5(3)
O15 K2 N5 C39 -100.3(2)
O12 K2 N5 C39 130.9(3)
N6 K2 N5 C39 -140(3)
O13 K2 N5 C33 22.5(3)
O16 K2 N5 C33 -95.2(3)
O17 K2 N5 C33 -106.1(3)
O14 K2 N5 C33 131.1(3)
O15 K2 N5 C33 139.4(2)
O12 K2 N5 C33 10.6(2)
N6 K2 N5 C33 100(3)
O13 K2 N5 C49 -97.9(3)
O16 K2 N5 C49 144.4(2)
O17 K2 N5 C49 133.5(3)
O14 K2 N5 C49 10.7(2)
O15 K2 N5 C49 19.0(3)
O12 K2 N5 C49 -109.9(3)
N6 K2 N5 C49 -21(3)
C37 C38 N6 C43 75.5(4)
C37 C38 N6 C44 -164.8(3)
C37 C38 N6 K2 -44.0(4)
C42 C43 N6 C38 -160.0(4)
C42 C43 N6 C44 80.4(4)
C42 C43 N6 K2 -41.3(4)
C45 C44 N6 C38 74.5(4)
C45 C44 N6 C43 -165.6(3)
C45 C44 N6 K2 -44.6(4)
O13 K2 N6 C38 13.3(2)
O16 K2 N6 C38 129.9(3)
O17 K2 N6 C38 141.4(2)
O14 K2 N6 C38 -95.7(3)
O15 K2 N6 C38 -105.1(3)
O12 K2 N6 C38 23.4(3)
N5 K2 N6 C38 -65(3)
O13 K2 N6 C43 -106.3(3)
O16 K2 N6 C43 10.3(2)
O17 K2 N6 C43 21.8(3)
O14 K2 N6 C43 144.7(2)
O15 K2 N6 C43 135.3(3)
O12 K2 N6 C43 -96.2(3)
N5 K2 N6 C43 176(3)
O13 K2 N6 C44 133.0(3)
O16 K2 N6 C44 -110.4(3)
O17 K2 N6 C44 -98.9(3)
O14 K2 N6 C44 24.0(3)
O15 K2 N6 C44 14.6(2)
O12 K2 N6 C44 143.1(2)
N5 K2 N6 C44 55(3)
C51 C50 N7 C59 -76.2(5)
C51 C50 N7 C56 162.9(4)
C51 C50 N7 K3 42.1(4)
C60 C59 N7 C50 161.8(4)
C60 C59 N7 C56 -77.1(5)
C60 C59 N7 K3 43.6(4)
C57 C56 N7 C50 -82.7(5)
C57 C56 N7 C59 155.7(4)
C57 C56 N7 K3 36.5(5)
O21 K3 N7 C50 -10.6(3)
O22 K3 N7 C50 114.5(3)
O18 K3 N7 C50 -131.2(3)
O19 K3 N7 C50 -138.9(3)
O20 K3 N7 C50 -16.2(3)
O23 K3 N7 C50 109.2(3)
N8 K3 N7 C50 169(82)
O21 K3 N7 C59 109.2(3)
O22 K3 N7 C59 -125.6(3)
O18 K3 N7 C59 -11.4(2)
O19 K3 N7 C59 -19.0(3)
O20 K3 N7 C59 103.7(3)
O23 K3 N7 C59 -131.0(2)
N8 K3 N7 C59 -71(12)
O21 K3 N7 C56 -130.9(3)
O22 K3 N7 C56 -5.7(3)
O18 K3 N7 C56 108.6(3)
O19 K3 N7 C56 100.9(3)
O20 K3 N7 C56 -136.4(3)
O23 K3 N7 C56 -11.0(3)
N8 K3 N7 C56 49(12)
C72 C63 N8 C55 162.4(4)
C72 C63 N8 C62 -75.9(5)
C72 C63 N8 K3 44.5(5)
C54 C55 N8 C63 -80.1(5)
C54 C55 N8 C62 157.2(4)
C54 C55 N8 K3 37.1(4)
C74 C62 N8 C63 152.5(4)
C74 C62 N8 C55 -85.2(5)
C74 C62 N8 K3 33.9(5)
O21 K3 N8 C63 108.3(3)
O22 K3 N8 C63 -17.1(3)
O18 K3 N8 C63 -130.8(3)
O19 K3 N8 C63 -123.7(3)
O20 K3 N8 C63 113.9(3)
O23 K3 N8 C63 -11.2(3)
N7 K3 N8 C63 -72(12)
O21 K3 N8 C55 -11.0(3)
O22 K3 N8 C55 -136.4(3)
O18 K3 N8 C55 109.9(3)
O19 K3 N8 C55 117.0(3)
O20 K3 N8 C55 -5.5(3)
O23 K3 N8 C55 -130.5(3)
N7 K3 N8 C55 169(54)
O21 K3 N8 C62 -130.6(3)
O22 K3 N8 C62 104.0(3)
O18 K3 N8 C62 -9.8(3)
O19 K3 N8 C62 -2.7(3)
O20 K3 N8 C62 -125.1(3)
O23 K3 N8 C62 109.8(3)
N7 K3 N8 C62 49(12)
C4 C3 O1 C2 172.6(3)
C4 C3 O1 K4 -47.7(4)
C1 C2 O1 C3 -177.6(3)
C1 C2 O1 K4 45.9(4)
O24 K4 O1 C3 157.3(2)
O2 K4 O1 C3 16.7(2)
O5 K4 O1 C3 -51.1(3)
O4 K4 O1 C3 -103.3(2)
O3 K4 O1 C3 98.7(2)
N2 K4 O1 C3 28.7(3)
N1 K4 O1 C3 -152.3(3)
O24 K4 O1 C2 -67.3(3)
O2 K4 O1 C2 152.1(3)
O5 K4 O1 C2 84.3(3)
O4 K4 O1 C2 32.1(3)
O3 K4 O1 C2 -125.9(3)
N2 K4 O1 C2 164.1(3)
N1 K4 O1 C2 -16.9(3)
C3 C4 O2 C5 177.2(3)
C3 C4 O2 K4 -49.7(4)
C6 C5 O2 C4 -177.1(3)
C6 C5 O2 K4 50.8(4)
O24 K4 O2 C4 -47.6(3)
O5 K4 O2 C4 159.6(2)
O4 K4 O2 C4 97.5(2)
O1 K4 O2 C4 17.3(2)
O3 K4 O2 C4 -101.1(2)
N2 K4 O2 C4 -151.1(3)
N1 K4 O2 C4 28.0(3)
O24 K4 O2 C5 83.3(3)
O5 K4 O2 C5 -69.5(3)
O4 K4 O2 C5 -131.6(2)
O1 K4 O2 C5 148.2(3)
O3 K4 O2 C5 29.8(3)
N2 K4 O2 C5 -20.2(2)
N1 K4 O2 C5 158.9(2)
C13 C14 O3 C15 -179.1(3)
C13 C14 O3 K4 54.3(4)
C16 C15 O3 C14 -179.1(3)
C16 C15 O3 K4 -51.2(3)
O24 K4 O3 C14 146.4(3)
O2 K4 O3 C14 -74.1(3)
O5 K4 O3 C14 26.3(3)
O4 K4 O3 C14 80.5(3)
O1 K4 O3 C14 -134.5(2)
N2 K4 O3 C14 -23.0(2)
N1 K4 O3 C14 157.3(2)
O24 K4 O3 C15 19.1(2)
O2 K4 O3 C15 158.6(2)
O5 K4 O3 C15 -101.1(2)
O4 K4 O3 C15 -46.8(3)
O1 K4 O3 C15 98.2(2)
N2 K4 O3 C15 -150.3(3)
N1 K4 O3 C15 30.0(3)
C12 C11 O4 C10 -177.9(3)
C12 C11 O4 K4 47.5(4)
C9 C10 O4 C11 175.5(3)
C9 C10 O4 K4 -46.9(4)
O24 K4 O4 C11 30.4(3)
O2 K4 O4 C11 -125.8(3)
O5 K4 O4 C11 149.8(3)
O1 K4 O4 C11 -66.1(3)
O3 K4 O4 C11 83.3(3)
N2 K4 O4 C11 161.7(3)
N1 K4 O4 C11 -17.9(3)
O24 K4 O4 C10 -103.3(2)
O2 K4 O4 C10 100.5(2)
O5 K4 O4 C10 16.1(2)
O1 K4 O4 C10 160.2(2)
O3 K4 O4 C10 -50.4(3)
N2 K4 O4 C10 28.0(3)
N1 K4 O4 C10 -151.5(3)
C10 C9 O5 C8 179.2(3)
C10 C9 O5 K4 -47.5(4)
C7 C8 O5 C9 -176.5(3)
C7 C8 O5 K4 51.8(4)
O24 K4 O5 C9 99.9(2)
O2 K4 O5 C9 -101.7(2)
O4 K4 O5 C9 16.6(2)
O1 K4 O5 C9 -47.0(3)
O3 K4 O5 C9 159.6(2)
N2 K4 O5 C9 -151.7(3)
N1 K4 O5 C9 28.9(3)
O24 K4 O5 C8 -130.0(3)
O2 K4 O5 C8 28.3(3)
O4 K4 O5 C8 146.6(3)
O1 K4 O5 C8 83.1(3)
O3 K4 O5 C8 -70.4(3)
N2 K4 O5 C8 -21.6(2)
N1 K4 O5 C8 159.0(2)
C21 C20 O6 C19 -178.2(4)
C21 C20 O6 K1 46.2(4)
C18 C19 O6 C20 176.3(4)
C18 C19 O6 K1 -50.4(4)
O8 K1 O6 C20 -156.4(3)
O7 K1 O6 C20 -14.2(3)
O9 K1 O6 C20 -96.9(3)
O11 K1 O6 C20 53.4(3)
O10 K1 O6 C20 104.8(3)
N4 K1 O6 C20 -25.8(3)
N3 K1 O6 C20 152.9(3)
O8 K1 O6 C19 71.2(3)
O7 K1 O6 C19 -146.6(3)
O9 K1 O6 C19 130.7(3)
O11 K1 O6 C19 -79.0(3)
O10 K1 O6 C19 -27.6(3)
N4 K1 O6 C19 -158.2(3)
N3 K1 O6 C19 20.5(3)
C23 C22 O7 C21 179.4(3)
C23 C22 O7 K1 -47.8(4)
C20 C21 O7 C22 -174.5(4)
C20 C21 O7 K1 50.1(4)
O8 K1 O7 C22 -85.3(3)
O6 K1 O7 C22 -150.8(3)
O9 K1 O7 C22 -32.1(3)
O11 K1 O7 C22 67.0(3)
O10 K1 O7 C22 126.0(3)
N4 K1 O7 C22 17.7(3)
N3 K1 O7 C22 -163.7(3)
O8 K1 O7 C21 46.6(3)
O6 K1 O7 C21 -18.9(2)
O9 K1 O7 C21 99.7(2)
O11 K1 O7 C21 -161.1(2)
O10 K1 O7 C21 -102.2(3)
N4 K1 O7 C21 149.5(3)
N3 K1 O7 C21 -31.8(3)
C27 C26 O8 C25 -176.2(3)
C27 C26 O8 K1 43.8(4)
C24 C25 O8 C26 171.1(3)
C24 C25 O8 K1 -49.3(4)
O6 K1 O8 C26 106.4(2)
O7 K1 O8 C26 53.1(3)
O9 K1 O8 C26 -13.1(2)
O11 K1 O8 C26 -95.4(2)
O10 K1 O8 C26 -154.0(2)
N4 K1 O8 C26 -24.4(3)
N3 K1 O8 C26 156.6(3)
O6 K1 O8 C25 -31.0(2)
O7 K1 O8 C25 -84.3(3)
O9 K1 O8 C25 -150.5(3)
O11 K1 O8 C25 127.2(2)
O10 K1 O8 C25 68.6(2)
N4 K1 O8 C25 -161.8(2)
N3 K1 O8 C25 19.2(2)
C26 C27 O9 C28 -176.2(3)
C26 C27 O9 K1 51.2(4)
C29 C28 O9 C27 -179.7(3)
C29 C28 O9 K1 -48.8(4)
O8 K1 O9 C27 -20.3(2)
O6 K1 O9 C27 -101.0(2)
O7 K1 O9 C27 -162.1(2)
O11 K1 O9 C27 98.1(2)
O10 K1 O9 C27 46.4(3)
N4 K1 O9 C27 148.5(3)
N3 K1 O9 C27 -30.8(3)
O8 K1 O9 C28 -150.3(3)
O6 K1 O9 C28 129.0(3)
O7 K1 O9 C28 67.9(3)
O11 K1 O9 C28 -31.9(3)
O10 K1 O9 C28 -83.6(3)
N4 K1 O9 C28 18.5(2)
N3 K1 O9 C28 -160.8(2)
C70 C69 O10 C31 -177.7(4)
C70 C69 O10 K1 47.9(5)
C30 C31 O10 C69 175.9(4)
C30 C31 O10 K1 -50.5(4)
O8 K1 O10 C69 101.6(3)
O6 K1 O10 C69 -160.4(3)
O7 K1 O10 C69 -98.9(3)
O9 K1 O10 C69 48.2(3)
O11 K1 O10 C69 -17.1(3)
N4 K1 O10 C69 -28.8(3)
N3 K1 O10 C69 151.6(3)
O8 K1 O10 C31 -30.4(3)
O6 K1 O10 C31 67.6(3)
O7 K1 O10 C31 129.0(2)
O9 K1 O10 C31 -83.9(3)
O11 K1 O10 C31 -149.1(3)
N4 K1 O10 C31 -160.8(2)
N3 K1 O10 C31 19.5(2)
C69 C70 O11 C32 -175.9(4)
C69 C70 O11 K1 47.9(4)
C68 C32 O11 C70 176.4(4)
C68 C32 O11 K1 -47.6(4)
O8 K1 O11 C70 -98.2(3)
O6 K1 O11 C70 47.7(3)
O7 K1 O11 C70 102.5(3)
O9 K1 O11 C70 -158.3(3)
O10 K1 O11 C70 -16.9(3)
N4 K1 O11 C70 151.4(3)
N3 K1 O11 C70 -28.0(3)
O8 K1 O11 C32 128.1(3)
O6 K1 O11 C32 -86.0(3)
O7 K1 O11 C32 -31.1(3)
O9 K1 O11 C32 68.0(3)
O10 K1 O11 C32 -150.6(3)
N4 K1 O11 C32 17.7(3)
N3 K1 O11 C32 -161.7(3)
C36 C35 O12 C34 176.5(3)
C36 C35 O12 K2 44.6(4)
C33 C34 O12 C35 173.1(3)
C33 C34 O12 K2 -55.1(4)
O13 K2 O12 C35 -13.6(3)
O16 K2 O12 C35 -94.5(3)
O17 K2 O12 C35 -153.9(3)
O14 K2 O12 C35 105.4(3)
O15 K2 O12 C35 52.3(3)
N6 K2 O12 C35 -23.9(3)
N5 K2 O12 C35 154.1(3)
O13 K2 O12 C34 -144.4(3)
O16 K2 O12 C34 134.7(2)
O17 K2 O12 C34 75.3(3)
O14 K2 O12 C34 -25.4(3)
O15 K2 O12 C34 -78.5(3)
N6 K2 O12 C34 -154.7(2)
N5 K2 O12 C34 23.4(2)
C38 C37 O13 C36 178.0(3)
C38 C37 O13 K2 -48.2(4)
C35 C36 O13 C37 -173.7(3)
C35 C36 O13 K2 52.0(4)
O16 K2 O13 C37 -33.7(3)
O17 K2 O13 C37 -87.4(3)
O14 K2 O13 C37 127.1(3)
O15 K2 O13 C37 68.1(3)
O12 K2 O13 C37 -151.7(3)
N6 K2 O13 C37 18.2(3)
N5 K2 O13 C37 -163.7(3)
O16 K2 O13 C36 98.1(3)
O17 K2 O13 C36 44.5(3)
O14 K2 O13 C36 -101.1(3)
O15 K2 O13 C36 -160.1(3)
O12 K2 O13 C36 -19.9(3)
N6 K2 O13 C36 150.0(3)
N5 K2 O13 C36 -31.8(3)
C49 C48 O14 C47 174.4(3)
C49 C48 O14 K2 -50.8(4)
C46 C47 O14 C48 -174.9(3)
C46 C47 O14 K2 49.0(4)
O13 K2 O14 C48 129.0(3)
O16 K2 O14 C48 -81.7(3)
O17 K2 O14 C48 -27.1(3)
O15 K2 O14 C48 -150.2(3)
O12 K2 O14 C48 70.0(3)
N6 K2 O14 C48 -159.6(2)
N5 K2 O14 C48 21.4(2)
O13 K2 O14 C47 -98.3(2)
O16 K2 O14 C47 50.9(3)
O17 K2 O14 C47 105.6(2)
O15 K2 O14 C47 -17.5(2)
O12 K2 O14 C47 -157.3(2)
N6 K2 O14 C47 -26.9(3)
N5 K2 O14 C47 154.1(3)
C44 C45 O15 C46 176.3(3)
C44 C45 O15 K2 -45.8(4)
C47 C46 O15 C45 -171.6(3)
C47 C46 O15 K2 48.5(4)
O13 K2 O15 C45 -34.3(3)
O16 K2 O15 C45 63.7(3)
O17 K2 O15 C45 125.2(3)
O14 K2 O15 C45 -153.5(3)
O12 K2 O15 C45 -86.6(3)
N6 K2 O15 C45 16.9(3)
N5 K2 O15 C45 -161.8(3)
O13 K2 O15 C46 102.4(2)
O16 K2 O15 C46 -159.6(2)
O17 K2 O15 C46 -98.2(3)
O14 K2 O15 C46 -16.8(2)
O12 K2 O15 C46 50.1(3)
N6 K2 O15 C46 153.6(3)
N5 K2 O15 C46 -25.2(3)
C67 C41 O16 C42 -179.5(4)
C67 C41 O16 K2 45.6(4)
C43 C42 O16 C41 173.2(3)
C43 C42 O16 K2 -52.3(4)
O13 K2 O16 C41 -152.7(3)
O17 K2 O16 C41 -13.6(3)
O14 K2 O16 C41 54.1(3)
O15 K2 O16 C41 108.9(3)
O12 K2 O16 C41 -94.0(3)
N6 K2 O16 C41 154.9(3)
N5 K2 O16 C41 -24.6(3)
O13 K2 O16 C42 74.5(3)
O17 K2 O16 C42 -146.3(3)
O14 K2 O16 C42 -78.6(3)
O15 K2 O16 C42 -23.9(3)
O12 K2 O16 C42 133.3(2)
N6 K2 O16 C42 22.2(2)
N5 K2 O16 C42 -157.3(2)
C39 C40 O17 C67 179.6(3)
C39 C40 O17 K2 -49.4(4)
C41 C67 O17 C40 -175.2(3)
C41 C67 O17 K2 52.3(4)
O13 K2 O17 C40 -83.7(3)
O16 K2 O17 C40 -150.8(3)
O14 K2 O17 C40 66.1(3)
O15 K2 O17 C40 125.9(3)
O12 K2 O17 C40 -32.5(3)
N6 K2 O17 C40 -162.4(3)
N5 K2 O17 C40 18.4(3)
O13 K2 O17 C67 46.5(3)
O16 K2 O17 C67 -20.6(3)
O14 K2 O17 C67 -163.7(3)
O15 K2 O17 C67 -103.9(3)
O12 K2 O17 C67 97.7(3)
N6 K2 O17 C67 -32.2(3)
N5 K2 O17 C67 148.6(3)
C61 C73 O18 C60 172.0(4)
C61 C73 O18 K3 -56.4(4)
C59 C60 O18 C73 -179.2(4)
C59 C60 O18 K3 53.2(4)
O21 K3 O18 C73 161.1(3)
O22 K3 O18 C73 -98.3(3)
O19 K3 O18 C73 22.8(3)
O20 K3 O18 C73 102.1(3)
O23 K3 O18 C73 -44.7(3)
N7 K3 O18 C73 -149.8(3)
N8 K3 O18 C73 29.7(3)
O21 K3 O18 C60 -70.9(3)
O22 K3 O18 C60 29.6(3)
O19 K3 O18 C60 150.7(3)
O20 K3 O18 C60 -130.0(3)
O23 K3 O18 C60 83.3(3)
N7 K3 O18 C60 -21.8(3)
N8 K3 O18 C60 157.6(3)
C62 C74 O19 C61 -166.9(4)
C62 C74 O19 K3 61.8(4)
C73 C61 O19 C74 -177.8(4)
C73 C61 O19 K3 -44.9(4)
O21 K3 O19 C74 72.1(3)
O22 K3 O19 C74 -141.0(3)
O18 K3 O19 C74 142.5(3)
O20 K3 O19 C74 17.2(3)
O23 K3 O19 C74 -84.1(3)
N7 K3 O19 C74 150.0(3)
N8 K3 O19 C74 -30.5(3)
O21 K3 O19 C61 -58.2(3)
O22 K3 O19 C61 88.7(3)
O18 K3 O19 C61 12.2(3)
O20 K3 O19 C61 -113.1(3)
O23 K3 O19 C61 145.6(3)
N7 K3 O19 C61 19.7(3)
N8 K3 O19 C61 -160.8(3)
C55 C54 O20 C53 -169.2(3)
C55 C54 O20 K3 60.4(4)
C52 C53 O20 C54 -178.7(3)
C52 C53 O20 K3 -48.2(4)
O21 K3 O20 C54 146.7(3)
O22 K3 O20 C54 76.2(3)
O18 K3 O20 C54 -135.2(3)
O19 K3 O20 C54 -74.5(3)
O23 K3 O20 C54 18.8(3)
N7 K3 O20 C54 152.2(3)
N8 K3 O20 C54 -27.8(3)
O21 K3 O20 C53 16.9(2)
O22 K3 O20 C53 -53.5(3)
O18 K3 O20 C53 95.1(3)
O19 K3 O20 C53 155.7(3)
O23 K3 O20 C53 -111.0(3)
N7 K3 O20 C53 22.5(3)
N8 K3 O20 C53 -157.6(3)
C53 C52 O21 C51 173.9(3)
C53 C52 O21 K3 -48.2(4)
C50 C51 O21 C52 -170.1(4)
C50 C51 O21 K3 52.8(4)
O22 K3 O21 C52 157.1(3)
O18 K3 O21 C52 -108.7(3)
O19 K3 O21 C52 -52.1(3)
O20 K3 O21 C52 17.0(3)
O23 K3 O21 C52 97.1(3)
N7 K3 O21 C52 -157.5(3)
N8 K3 O21 C52 22.5(3)
O22 K3 O21 C51 -67.7(3)
O18 K3 O21 C51 26.5(3)
O19 K3 O21 C51 83.1(3)
O20 K3 O21 C51 152.2(3)
O23 K3 O21 C51 -127.7(3)
N7 K3 O21 C51 -22.3(3)
N8 K3 O21 C51 157.7(3)
C58 C71 O22 C57 179.0(4)
C58 C71 O22 K3 -38.8(4)
C56 C57 O22 C71 -159.9(4)
C56 C57 O22 K3 57.9(4)
O21 K3 O22 C71 -121.4(3)
O18 K3 O22 C71 140.1(3)
O19 K3 O22 C71 81.4(3)
O20 K3 O22 C71 -65.3(3)
O23 K3 O22 C71 7.0(3)
N7 K3 O22 C71 -167.7(3)
N8 K3 O22 C71 12.8(3)
O21 K3 O22 C57 19.0(3)
O18 K3 O22 C57 -79.4(3)
O19 K3 O22 C57 -138.2(3)
O20 K3 O22 C57 75.2(3)
O23 K3 O22 C57 147.4(3)
N7 K3 O22 C57 -27.2(3)
N8 K3 O22 C57 153.3(3)
C63 C72 O23 C58 179.0(4)
C63 C72 O23 K3 57.0(5)
C71 C58 O23 C72 174.5(4)
C71 C58 O23 K3 -60.2(4)
O21 K3 O23 C72 -130.3(3)
O22 K3 O23 C72 150.8(3)
O18 K3 O23 C72 82.9(3)
O19 K3 O23 C72 28.7(3)
O20 K3 O23 C72 -69.7(3)
N7 K3 O23 C72 156.0(3)
N8 K3 O23 C72 -23.4(3)
O21 K3 O23 C58 105.9(3)
O22 K3 O23 C58 26.9(3)
O18 K3 O23 C58 -40.9(3)
O19 K3 O23 C58 -95.1(3)
O20 K3 O23 C58 166.4(3)
N7 K3 O23 C58 32.2(3)
N8 K3 O23 C58 -147.3(3)
C15 C16 O24 C66 169.0(3)
C15 C16 O24 K4 -48.7(4)
C17 C66 O24 C16 -174.9(3)
C17 C66 O24 K4 44.5(4)
O2 K4 O24 C16 -51.3(3)
O5 K4 O24 C16 97.3(3)
O4 K4 O24 C16 159.0(3)
O1 K4 O24 C16 -103.7(3)
O3 K4 O24 C16 16.0(2)
N2 K4 O24 C16 26.5(3)
N1 K4 O24 C16 -153.1(3)
O2 K4 O24 C66 86.9(3)
O5 K4 O24 C66 -124.5(3)
O4 K4 O24 C66 -62.8(3)
O1 K4 O24 C66 34.5(3)
O3 K4 O24 C66 154.1(3)
N2 K4 O24 C66 164.7(3)
N1 K4 O24 C66 -14.9(3)
